data_7105577
loop_
_publ_author_name
'Xiao, Xin'
'Liu, Jing-Xin'
'Fan, Zhi-Fang'
'Chen, Kai'
'Zhu, Qian-Jiang'
'Xue, Sai-Feng'
'Tao, Zhu'

_publ_section_title
;
 Chirality from achiral components:
 N,N'-bis(4-dimethylaminobenzyl)dodecane-1,12-diammonium in
 cucurbit[8]uril.
;
_journal_issue 21
_journal_name_full 'Chemical communications (Cambridge, England)'
_journal_page_first 3741
_journal_page_last 3743
_journal_paper_doi 10.1039/b927592d
_journal_volume 46
_journal_year 2010
_chemical_formula_sum 'C312 H554 Cl52 N144 O135 Zn12'
_chemical_formula_weight 11110.83
_chemical_name_common Q8C12DA
_chemical_name_systematic
;
?
;
_space_group_IT_number 14
_symmetry_cell_setting monoclinic
_symmetry_space_group_name_Hall '-P 2yn'
_symmetry_space_group_name_H-M 'P 1 21/n 1'
_atom_sites_solution_hydrogens geom
_atom_sites_solution_primary direct
_atom_sites_solution_secondary difmap
_audit_creation_method SHELXL-97
_cell_angle_alpha 90.00
_cell_angle_beta 95.867(3)
_cell_angle_gamma 90.00
_cell_formula_units_Z 2
_cell_length_a 21.4729(10)
_cell_length_b 35.6109(17)
_cell_length_c 31.4762(15)
_cell_measurement_reflns_used 8857
_cell_measurement_temperature 173(2)
_cell_measurement_theta_max 22.31
_cell_measurement_theta_min 2.15
_cell_volume 23943(2)
_computing_cell_refinement 'Bruker SMART'
_computing_data_collection 'Bruker SMART'
_computing_data_reduction 'Bruker SAINT'
_computing_molecular_graphics 'Bruker SHELXTL'
_computing_publication_material 'Bruker SHELXTL'
_computing_structure_refinement 'SHELXL-97 (Sheldrick, 1997)'
_computing_structure_solution 'SHELXS-97 (Sheldrick, 1990)'
_diffrn_ambient_temperature 173(2)
_diffrn_measured_fraction_theta_full 0.980
_diffrn_measured_fraction_theta_max 0.980
_diffrn_measurement_device_type 'Bruker Smart Apex CCD area detector'
_diffrn_measurement_method 'phi and omega scans'
_diffrn_radiation_monochromator graphite
_diffrn_radiation_source 'fine-focus sealed tube'
_diffrn_radiation_type MoK\a
_diffrn_radiation_wavelength 0.71073
_diffrn_reflns_av_R_equivalents 0.0624
_diffrn_reflns_av_sigmaI/netI 0.0881
_diffrn_reflns_limit_h_max 26
_diffrn_reflns_limit_h_min -24
_diffrn_reflns_limit_k_max 42
_diffrn_reflns_limit_k_min -38
_diffrn_reflns_limit_l_max 38
_diffrn_reflns_limit_l_min -38
_diffrn_reflns_number 201290
_diffrn_reflns_theta_full 26.00
_diffrn_reflns_theta_max 26.00
_diffrn_reflns_theta_min 1.32
_diffrn_standards_decay_% 0
_exptl_absorpt_coefficient_mu 0.975
_exptl_absorpt_correction_T_max 0.7926
_exptl_absorpt_correction_T_min 0.6965
_exptl_absorpt_correction_type multi-scan
_exptl_absorpt_process_details 'SADABS; Bruker, 2000'
_exptl_crystal_colour colorless
_exptl_crystal_density_diffrn 1.538
_exptl_crystal_density_meas ?
_exptl_crystal_density_method .
_exptl_crystal_description block
_exptl_crystal_F_000 11476
_exptl_crystal_size_max 0.40
_exptl_crystal_size_mid 0.35
_exptl_crystal_size_min 0.25
_refine_diff_density_max 1.980
_refine_diff_density_min -1.458
_refine_diff_density_rms 0.142
_refine_ls_extinction_method none
_refine_ls_goodness_of_fit_ref 1.017
_refine_ls_hydrogen_treatment constr
_refine_ls_matrix_type full
_refine_ls_number_parameters 2995
_refine_ls_number_reflns 46145
_refine_ls_number_restraints 21
_refine_ls_restrained_S_all 1.017
_refine_ls_R_factor_all 0.1600
_refine_ls_R_factor_gt 0.0883
_refine_ls_shift/su_max 0.024
_refine_ls_shift/su_mean 0.001
_refine_ls_structure_factor_coef Fsqd
_refine_ls_weighting_details 'calc w=1/[\s^2^(Fo^2^)+(0.1540P)^2^+72.5150P] where P=(Fo^2^+2Fc^2^)/3'
_refine_ls_weighting_scheme calc
_refine_ls_wR_factor_gt 0.2329
_refine_ls_wR_factor_ref 0.2898
_reflns_number_gt 25068
_reflns_number_total 46145
_reflns_threshold_expression >2sigma(I)
_cod_data_source_file b927592d.txt
_cod_data_source_block p
_cod_depositor_comments
;
The following automatic conversions were performed:
'_symmetry_cell_setting' value 'Monoclinic' changed to 'monoclinic'
according to '/home/saulius/struct/CIF-dictionaries/cif_core.dic'
dictionary named 'cif_core.dic' version 2.4.1 from
2010-06-29.

'_exptl_absorpt_correction_type' value 'multi scan' changed
to 'multi-scan' according to
'/home/saulius/struct/CIF-dictionaries/cif_core.dic' dictionary named
'cif_core.dic' version 2.4.1 from 2010-06-29.

Automatic conversion script
Id: cif_fix_enum 1527 2010-12-29 10:47:43Z saulius 
;
_cod_original_sg_symbol_H-M P2(1)/n
_cod_database_code 7105577

loop_
_symmetry_equiv_pos_as_xyz
'x, y, z'
'-x+1/2, y+1/2, -z+1/2'
'-x, -y, -z'
'x-1/2, -y-1/2, z-1/2'

loop_
_atom_site_label
_atom_site_type_symbol
_atom_site_fract_x
_atom_site_fract_y
_atom_site_fract_z
_atom_site_U_iso_or_equiv
_atom_site_adp_type
_atom_site_occupancy
_atom_site_symmetry_multiplicity
_atom_site_calc_flag
_atom_site_refinement_flags
_atom_site_disorder_assembly
_atom_site_disorder_group
Zn1 Zn 0.50571(3) 0.11048(2) 0.99240(2) 0.02414(19) Uani 1 1 d . . .
Zn2 Zn 0.00504(4) 0.10764(2) 0.49259(2) 0.02602(19) Uani 1 1 d . . .
Zn3 Zn -0.28895(4) -0.49377(2) 0.05922(3) 0.0319(2) Uani 1 1 d . . .
Zn4 Zn 0.30766(4) 0.00559(2) 0.93733(3) 0.0312(2) Uani 1 1 d . . .
Zn5 Zn -0.07190(4) -0.00884(3) 0.19305(3) 0.0381(2) Uani 1 1 d . . .
Zn6 Zn 0.25170(6) 0.24363(3) 0.41180(3) 0.0604(3) Uani 1 1 d . . .
Cl1 Cl 0.46462(8) 0.07440(5) 0.93663(6) 0.0335(4) Uani 1 1 d . . .
Cl2 Cl 0.55471(8) 0.07232(5) 1.04351(6) 0.0346(4) Uani 1 1 d . . .
Cl3 Cl 0.43157(8) 0.14414(5) 1.02204(6) 0.0360(4) Uani 1 1 d . . .
Cl4 Cl 0.58077(8) 0.14907(5) 0.96937(5) 0.0295(4) Uani 1 1 d . . .
Cl5 Cl -0.06717(9) 0.14112(5) 0.52410(6) 0.0353(4) Uani 1 1 d . . .
Cl6 Cl 0.06189(9) 0.06976(6) 0.54073(6) 0.0402(5) Uani 1 1 d . . .
Cl7 Cl -0.04416(8) 0.07124(5) 0.43955(6) 0.0365(4) Uani 1 1 d . . .
Cl8 Cl 0.07606(8) 0.14704(5) 0.46736(5) 0.0333(4) Uani 1 1 d . . .
Cl9 Cl -0.3768(2) -0.49391(14) 0.02555(15) 0.1361(16) Uani 1 1 d . . .
Cl10 Cl -0.25265(12) -0.43648(6) 0.04510(7) 0.0568(6) Uani 1 1 d . . .
Cl11 Cl -0.31022(10) -0.49907(5) 0.12777(6) 0.0367(4) Uani 1 1 d . . .
Cl12 Cl -0.23972(10) -0.54505(6) 0.03800(6) 0.0427(5) Uani 1 1 d . . .
Cl13 Cl 0.3936(2) 0.00644(13) 0.97322(14) 0.1313(15) Uani 1 1 d . . .
Cl14 Cl 0.26960(10) 0.06291(6) 0.95113(6) 0.0456(5) Uani 1 1 d . . .
Cl15 Cl 0.26059(10) -0.04553(6) 0.95892(6) 0.0438(5) Uani 1 1 d . . .
Cl16 Cl 0.33396(9) 0.00165(5) 0.86964(5) 0.0309(4) Uani 1 1 d . . .
Cl17 Cl -0.0589(3) -0.06526(15) 0.18607(16) 0.1558(18) Uani 1 1 d . . .
Cl18 Cl 0.0006(2) 0.01166(17) 0.22990(17) 0.1580(19) Uani 1 1 d . . .
Cl19 Cl -0.06933(11) 0.01741(7) 0.12903(7) 0.0572(6) Uani 1 1 d . . .
Cl20 Cl -0.15817(9) -0.00541(5) 0.22591(7) 0.0457(5) Uani 1 1 d . . .
Cl21 Cl 0.30329(12) 0.24722(5) 0.35222(7) 0.0496(6) Uani 1 1 d . . .
Cl22 Cl 0.14716(18) 0.23338(15) 0.38919(14) 0.1357(17) Uani 1 1 d . . .
Cl23 Cl 0.28446(11) 0.19014(7) 0.44750(6) 0.0542(6) Uani 1 1 d . . .
Cl24 Cl 0.2750(3) 0.29564(10) 0.45096(9) 0.174(3) Uani 1 1 d . . .
Cl25 Cl 0.81466(12) 0.25032(6) 0.70482(9) 0.0601(6) Uani 1 1 d . . .
Cl26 Cl 0.2095(2) -0.24113(13) 0.46690(13) 0.1008(13) Uani 0.80 1 d P . .
Cl27 Cl 0.1783(12) -0.2505(5) 0.4142(5) 0.125(9) Uani 0.20 1 d P . .
N1 N -0.2834(3) -0.34771(15) 0.09425(17) 0.0265(13) Uani 1 1 d . . .
N2 N -0.2405(2) -0.15305(16) 0.41638(17) 0.0268(13) Uani 1 1 d . . .
N3 N -0.2271(2) -0.34283(16) 0.41539(17) 0.0271(13) Uani 1 1 d . . .
N4 N -0.2184(2) -0.27913(15) 0.44316(17) 0.0251(13) Uani 1 1 d . . .
N5 N -0.3052(3) -0.22230(16) 0.06599(18) 0.0289(13) Uani 1 1 d . . .
N6 N -0.3773(3) -0.11502(16) 0.16214(18) 0.0291(13) Uani 1 1 d . . .
N7 N -0.3879(2) -0.34686(15) 0.11797(17) 0.0237(12) Uani 1 1 d . . .
N8 N -0.2940(3) -0.15969(15) 0.09614(18) 0.0269(13) Uani 1 1 d . . .
N9 N -0.4021(3) -0.15963(16) 0.11403(17) 0.0270(13) Uani 1 1 d . . .
N10 N -0.3613(2) -0.39205(15) 0.16502(16) 0.0229(12) Uani 1 1 d . . .
N11 N -0.1192(2) -0.34086(16) 0.39782(17) 0.0258(13) Uani 1 1 d . . .
N12 N -0.2220(2) -0.21647(16) 0.44431(18) 0.0265(13) Uani 1 1 d . . .
N13 N -0.1334(2) -0.15162(15) 0.39682(17) 0.0239(12) Uani 1 1 d . . .
N14 N -0.3028(3) -0.28431(16) 0.06637(18) 0.0282(13) Uani 1 1 d . . .
N15 N -0.2141(2) -0.41612(16) 0.21175(17) 0.0253(13) Uani 1 1 d . . .
N16 N -0.1154(2) -0.21461(15) 0.42445(17) 0.0242(12) Uani 1 1 d . . .
N17 N -0.2362(2) -0.08614(15) 0.21075(17) 0.0258(13) Uani 1 1 d . . .
N18 N -0.3428(3) -0.08641(15) 0.23083(17) 0.0261(13) Uani 1 1 d . . .
N19 N -0.1597(2) -0.10685(16) 0.34931(17) 0.0271(13) Uani 1 1 d . . .
N20 N -0.2836(2) -0.41797(15) 0.30221(16) 0.0237(12) Uani 1 1 d . . .
N21 N -0.4090(2) -0.28570(15) 0.08716(17) 0.0247(12) Uani 1 1 d . . .
N22 N -0.4113(2) -0.22306(15) 0.08653(17) 0.0237(12) Uani 1 1 d . . .
N23 N -0.2547(2) -0.39021(15) 0.14346(17) 0.0219(12) Uani 1 1 d . . .
N24 N -0.3203(2) -0.41657(15) 0.23396(17) 0.0244(12) Uani 1 1 d . . .
N25 N -0.1776(2) -0.41288(15) 0.28064(16) 0.0229(12) Uani 1 1 d . . .
N26 N -0.3072(3) -0.08270(16) 0.29969(17) 0.0279(13) Uani 1 1 d . . .
N27 N -0.2707(3) -0.11388(16) 0.14254(18) 0.0279(13) Uani 1 1 d . . .
N28 N -0.1997(2) -0.08473(15) 0.27942(17) 0.0239(12) Uani 1 1 d . . .
N29 N -0.1418(2) -0.38530(16) 0.34960(17) 0.0245(12) Uani 1 1 d . . .
N30 N -0.2676(2) -0.10888(16) 0.36835(17) 0.0262(13) Uani 1 1 d . . .
N31 N -0.1106(2) -0.27691(15) 0.42483(17) 0.0240(12) Uani 1 1 d . . .
N32 N -0.2481(2) -0.39004(16) 0.37071(17) 0.0235(12) Uani 1 1 d . . .
N33 N 0.4097(3) -0.06752(16) 0.12475(17) 0.0278(13) Uani 1 1 d . . .
N34 N 0.4469(3) -0.00946(16) 0.11950(17) 0.0262(13) Uani 1 1 d . . .
N35 N 0.2228(3) -0.16586(16) 0.24469(17) 0.0273(13) Uani 1 1 d . . .
N36 N 0.0402(3) -0.10488(16) 0.30890(17) 0.0265(13) Uani 1 1 d . . .
N37 N 0.1996(3) -0.13675(16) 0.13811(18) 0.0287(13) Uani 1 1 d . . .
N38 N 0.1272(3) -0.01338(16) 0.42394(17) 0.0253(13) Uani 1 1 d . . .
N39 N 0.2261(3) 0.09758(16) 0.39668(17) 0.0280(13) Uani 1 1 d . . .
N40 N 0.1329(3) -0.14778(17) 0.19434(17) 0.0278(13) Uani 1 1 d . . .
N41 N 0.3539(3) 0.00632(16) 0.07217(18) 0.0283(13) Uani 1 1 d . . .
N42 N 0.1967(2) 0.14875(16) 0.30984(17) 0.0262(13) Uani 1 1 d . . .
N43 N 0.4467(3) 0.09988(16) 0.18662(18) 0.0283(13) Uani 1 1 d . . .
N44 N 0.2888(3) -0.15131(16) 0.18940(17) 0.0281(13) Uani 1 1 d . . .
N45 N 0.3184(2) -0.05200(16) 0.07556(17) 0.0260(13) Uani 1 1 d . . .
N46 N 0.4689(3) 0.05464(16) 0.14149(18) 0.0280(13) Uani 1 1 d . . .
N47 N 0.0779(3) -0.13742(17) 0.24942(18) 0.0308(14) Uani 1 1 d . . .
N48 N 0.0195(3) -0.05812(16) 0.35278(17) 0.0272(13) Uani 1 1 d . . .
C1 C -0.4019(3) -0.36255(19) 0.1561(2) 0.0258(15) Uani 1 1 d . . .
O1 O -0.3147(2) -0.24958(14) 0.43025(16) 0.0357(13) Uani 1 1 d . . .
O2 O -0.1914(2) -0.15321(15) 0.12499(16) 0.0388(13) Uani 1 1 d . . .
O3 O -0.2090(2) -0.25223(14) 0.07706(19) 0.0430(14) Uani 1 1 d . . .
O4 O -0.4728(2) -0.25476(12) 0.13112(15) 0.0281(11) Uani 1 1 d . . .
O5 O -0.3300(2) -0.35330(15) 0.38885(16) 0.0382(13) Uani 1 1 d . . .
O6 O -0.0461(2) -0.24379(13) 0.38327(16) 0.0314(12) Uani 1 1 d . . .
O7 O -0.0775(2) -0.14601(14) 0.33840(15) 0.0309(11) Uani 1 1 d . . .
O8 O -0.1159(2) -0.39107(14) 0.22971(15) 0.0330(12) Uani 1 1 d . . .
O9 O -0.3442(2) -0.14831(14) 0.38950(16) 0.0345(12) Uani 1 1 d . . .
O10 O -0.1784(2) -0.35323(14) 0.11792(16) 0.0357(12) Uani 1 1 d . . .
O11 O -0.4620(2) -0.15374(13) 0.17034(15) 0.0304(11) Uani 1 1 d . . .
O12 O -0.4062(2) -0.10612(14) 0.28188(15) 0.0331(12) Uani 1 1 d . . .
O13 O -0.3835(2) -0.39563(13) 0.28432(14) 0.0283(11) Uani 1 1 d . . .
O14 O -0.4427(2) -0.35228(13) 0.17717(14) 0.0287(11) Uani 1 1 d . . .
O15 O -0.0610(2) -0.34450(14) 0.33964(14) 0.0292(11) Uani 1 1 d . . .
O16 O -0.1360(2) -0.10816(13) 0.23098(14) 0.0291(11) Uani 1 1 d . . .
O17 O 0.0458(2) -0.10897(15) 0.18485(16) 0.0393(13) Uani 1 1 d . . .
O18 O 0.2469(2) -0.00391(14) 0.06255(16) 0.0381(13) Uani 1 1 d . . .
O19 O 0.1558(2) -0.09264(15) 0.09000(16) 0.0395(13) Uani 1 1 d . . .
O20 O 0.5035(2) 0.04818(13) 0.21282(15) 0.0321(11) Uani 1 1 d . . .
O21 O -0.0091(2) -0.05179(14) 0.28075(15) 0.0342(12) Uani 1 1 d . . .
O22 O 0.2088(2) 0.14881(14) 0.18941(15) 0.0345(12) Uani 1 1 d . . .
O23 O 0.3788(2) -0.12482(15) 0.22276(15) 0.0376(12) Uani 1 1 d . . .
O24 O 0.1013(2) 0.12709(13) 0.27746(14) 0.0281(11) Uani 1 1 d . . .
O25 O 0.4416(2) 0.10366(14) 0.30989(15) 0.0324(12) Uani 1 1 d . . .
O26 O 0.0077(2) 0.04314(13) 0.31694(14) 0.0305(11) Uani 1 1 d . . .
O27 O 0.3308(2) 0.08135(15) 0.40027(16) 0.0381(13) Uani 1 1 d . . .
O28 O 0.2101(2) -0.10402(14) 0.40242(15) 0.0324(12) Uani 1 1 d . . .
O29 O 0.4775(2) -0.04382(13) 0.18053(15) 0.0306(11) Uani 1 1 d . . .
O30 O 0.2752(2) -0.15413(14) 0.31083(15) 0.0328(12) Uani 1 1 d . . .
O31 O 0.2348(2) -0.00658(14) 0.43221(16) 0.0357(12) Uani 1 1 d . . .
O32 O 0.2704(2) 0.09394(15) 0.10142(16) 0.0390(13) Uani 1 1 d . . .
N01 N -0.9696(6) -0.1217(3) -0.0609(4) 0.119(4) Uani 1 1 d . . .
H01O H -1.0123 -0.1264 -0.0613 0.142 Uiso 1 1 calc R . .
N02 N -0.6641(4) -0.0546(3) 0.4352(2) 0.074(3) Uani 1 1 d . . .
H02U H -0.7063 -0.0503 0.4270 0.089 Uiso 1 1 calc R . .
N03 N -0.8784(5) -0.0135(3) 0.0987(4) 0.100(3) Uani 1 1 d . . .
H03D H -0.8537 -0.0322 0.0894 0.120 Uiso 1 1 calc R . .
H03U H -0.8529 0.0069 0.1051 0.120 Uiso 1 1 calc R . .
N04 N -0.5361(5) -0.0169(2) 0.2644(3) 0.091(3) Uani 1 1 d . . .
H04D H -0.4990 -0.0091 0.2790 0.109 Uiso 1 1 calc R . .
H04U H -0.5300 -0.0174 0.2359 0.109 Uiso 1 1 calc R . .
C01 C -0.9411(6) -0.1570(4) -0.0432(5) 0.117(5) Uani 1 1 d . . .
H01A H -0.9470 -0.1588 -0.0129 0.176 Uiso 1 1 calc R . .
H01B H -0.8962 -0.1570 -0.0467 0.176 Uiso 1 1 calc R . .
H01C H -0.9612 -0.1785 -0.0586 0.176 Uiso 1 1 calc R . .
O1W O -0.3979(4) 0.0010(2) 0.3366(3) 0.022(2) Uani 0.50 1 d PU . .
O1W' O -0.4422(7) 0.0046(4) 0.3061(4) 0.022(3) Uani 0.30 1 d PU . .
O1W" O -0.4417(10) 0.0357(7) 0.3102(7) 0.027(5) Uani 0.20 1 d PU . .
O2W O 0.9420(9) 0.2034(5) 0.9430(6) 0.110(6) Uani 0.50 1 d P . .
O3W O -0.0947(9) 0.2594(7) 1.0148(8) 0.189(14) Uani 0.50 1 d P . .
O4W O 0.4016(3) 0.31674(17) 0.7200(2) 0.0643(18) Uani 1 1 d . . .
O5W O -0.0164(3) -0.27993(16) 0.30132(18) 0.0528(15) Uani 1 1 d . . .
O6W O 0.0103(2) 0.08720(17) 0.22557(18) 0.0505(15) Uani 1 1 d . . .
O7W O 0.4851(3) -0.1551(2) 0.2704(3) 0.094(3) Uani 1 1 d . . .
O8W O 0.9157(4) 0.2614(3) 0.6445(2) 0.099(3) Uani 1 1 d . . .
O9W O -0.0620(4) -0.21098(18) 0.2893(2) 0.072(2) Uani 1 1 d . . .
O10W O -0.1085(9) -0.1641(5) 0.0203(7) 0.123(7) Uani 0.50 1 d P . .
O11W O -0.1072(4) -0.1816(2) 0.2105(3) 0.090(2) Uani 1 1 d . . .
O12W O -0.1128(3) -0.2277(2) 0.1368(3) 0.088(2) Uani 1 1 d . . .
O13W O 0.2014(5) -0.3211(4) 0.4472(3) 0.148(4) Uani 1 1 d . . .
O14W O 0.9882(4) 0.2261(3) 0.5167(3) 0.095(3) Uani 1 1 d . . .
O15W O -0.5549(4) -0.2430(3) 0.0405(2) 0.102(3) Uani 1 1 d . . .
O16W O 0.0575(3) -0.2616(2) 0.2358(2) 0.0695(19) Uani 1 1 d . . .
O17W O -0.3735(3) 0.00386(18) 0.2464(3) 0.088(3) Uani 1 1 d . . .
O18W O 0.4143(3) -0.19360(18) 0.1616(2) 0.0650(18) Uani 1 1 d . . .
O19W O 0.1030(4) 0.1052(2) 0.1708(2) 0.088(2) Uani 1 1 d . . .
O20W O 0.3410(4) -0.1761(2) 0.3830(2) 0.083(2) Uani 1 1 d . . .
O21W O 0.4156(4) 0.2913(3) 0.6366(3) 0.109(3) Uani 1 1 d . . .
O22W O -0.0916(4) -0.1236(3) 0.0891(3) 0.136(4) Uani 1 1 d . . .
O23W O 1.0070(5) 0.1854(3) 0.8897(4) 0.153(5) Uani 1 1 d . . .
O24W O 0.1714(5) 0.0574(3) 0.0250(3) 0.134(4) Uani 1 1 d . . .
O25W O -0.0952(5) -0.1399(3) -0.0877(4) 0.140(4) Uani 1 1 d . . .
O26W O -0.4320(4) -0.2161(3) 0.3833(3) 0.130(4) Uani 1 1 d . . .
O27W O 0.1748(5) 0.0502(3) 0.1316(4) 0.143(4) Uani 1 1 d . . .
O28W O 0.0875(5) -0.2337(5) 0.4244(4) 0.197(7) Uani 1 1 d . . .
O29W O 0.5378(8) 0.2799(4) 0.4863(4) 0.186(6) Uani 1 1 d . . .
O30W O -0.1129(6) -0.2756(4) 0.0304(6) 0.094(6) Uani 0.50 1 d P . .
O31W O 0.4415(6) 0.0517(3) 0.3846(5) 0.177(6) Uani 1 1 d . . .
O32W O 0.4660(5) -0.1582(4) 0.3618(6) 0.100(6) Uani 0.50 1 d P . .
O33W O -0.4032(4) -0.0357(3) 0.4263(4) 0.145(4) Uani 1 1 d . . .
O34W O 0.1892(5) 0.1339(4) 0.0349(4) 0.161(5) Uani 1 1 d . . .
O35W O -0.4494(5) -0.1060(4) 0.4024(5) 0.163(5) Uani 1 1 d . . .
O36W O 0.2652(7) -0.1657(4) 0.4520(4) 0.077(5) Uani 0.50 1 d P . .
O37W O -0.1374(8) -0.3482(5) 0.0190(6) 0.112(6) Uani 0.50 1 d P . .
O38W O 0.1281(4) 0.0498(3) 0.9280(3) 0.118(3) Uani 1 1 d . . .
O39W O 0.9851(4) 0.2001(2) 0.8096(3) 0.098(3) Uani 1 1 d . . .
C2 C -0.1675(3) -0.36237(19) 0.4158(2) 0.0254(15) Uani 1 1 d . . .
H2A H -0.1528 -0.3722 0.4449 0.031 Uiso 1 1 calc R . .
C02 C -0.9627(7) -0.1129(4) -0.1062(4) 0.101(4) Uani 1 1 d . . .
H02A H -0.9832 -0.0889 -0.1139 0.152 Uiso 1 1 calc R . .
H02B H -0.9822 -0.1329 -0.1245 0.152 Uiso 1 1 calc R . .
H02C H -0.9182 -0.1112 -0.1103 0.152 Uiso 1 1 calc R . .
C3 C -0.3683(3) -0.27588(19) 0.0550(2) 0.0273(16) Uani 1 1 d . . .
H3A H -0.3837 -0.2865 0.0265 0.033 Uiso 1 1 calc R . .
C03 C -0.6404(5) -0.0215(4) 0.4647(4) 0.104(5) Uani 1 1 d . . .
H03A H -0.6622 -0.0218 0.4905 0.156 Uiso 1 1 calc R . .
H03B H -0.6488 0.0023 0.4495 0.156 Uiso 1 1 calc R . .
H03C H -0.5953 -0.0241 0.4725 0.156 Uiso 1 1 calc R . .
C4 C -0.2403(3) -0.3166(2) 0.4492(2) 0.0329(17) Uani 1 1 d . . .
H4A H -0.2861 -0.3158 0.4507 0.039 Uiso 1 1 calc R . .
H4B H -0.2206 -0.3262 0.4769 0.039 Uiso 1 1 calc R . .
C04 C -0.6597(5) -0.0912(4) 0.4576(4) 0.099(5) Uani 1 1 d . . .
H04A H -0.6758 -0.1110 0.4379 0.148 Uiso 1 1 calc R . .
H04B H -0.6846 -0.0903 0.4820 0.148 Uiso 1 1 calc R . .
H04C H -0.6159 -0.0964 0.4677 0.148 Uiso 1 1 calc R . .
C5 C -0.2487(3) -0.18010(19) 0.4505(2) 0.0279(16) Uani 1 1 d . . .
H5A H -0.2295 -0.1696 0.4779 0.033 Uiso 1 1 calc R . .
H5B H -0.2941 -0.1832 0.4528 0.033 Uiso 1 1 calc R . .
C05 C -1.0073(8) -0.0800(5) -0.0047(5) 0.125(6) Uani 1 1 d . . .
H05A H -1.0476 -0.0912 -0.0088 0.150 Uiso 1 1 calc R . .
C6 C -0.3092(3) -0.0816(2) 0.3451(2) 0.0289(16) Uani 1 1 d . . .
H6A H -0.3527 -0.0864 0.3515 0.035 Uiso 1 1 calc R . .
H6B H -0.2975 -0.0560 0.3555 0.035 Uiso 1 1 calc R . .
C06 C -0.9941(7) -0.0546(6) 0.0249(5) 0.129(6) Uani 1 1 d . . .
H06A H -1.0235 -0.0505 0.0450 0.155 Uiso 1 1 calc R . .
C7 C -0.1564(3) -0.22449(19) 0.4562(2) 0.0251(15) Uani 1 1 d . . .
H7A H -0.1415 -0.2140 0.4849 0.030 Uiso 1 1 calc R . .
C07 C -0.9275(6) -0.0021(5) 0.0602(5) 0.146(8) Uani 1 1 d . . .
H07A H -0.9674 0.0050 0.0712 0.175 Uiso 1 1 calc R . .
H07B H -0.9118 0.0201 0.0456 0.175 Uiso 1 1 calc R . .
C8 C -0.2824(4) -0.1841(2) 0.0611(2) 0.0331(17) Uani 1 1 d . . .
H8A H -0.2368 -0.1849 0.0587 0.040 Uiso 1 1 calc R . .
H8B H -0.3030 -0.1734 0.0342 0.040 Uiso 1 1 calc R . .
C08 C -0.9598(6) -0.0901(4) -0.0301(4) 0.095(4) Uani 1 1 d . . .
C9 C -0.3527(3) -0.13863(18) 0.0969(2) 0.0249(15) Uani 1 1 d . . .
H9A H -0.3671 -0.1281 0.0681 0.030 Uiso 1 1 calc R . .
C09 C -0.9395(6) -0.0332(4) 0.0286(4) 0.093(4) Uani 1 1 d . . .
C10 C -0.2572(4) -0.2488(2) 0.4382(2) 0.0303(17) Uani 1 1 d . . .
C010 C -0.9015(6) -0.0692(4) -0.0289(3) 0.080(3) Uani 1 1 d . . .
H01D H -0.8709 -0.0750 -0.0477 0.096 Uiso 1 1 calc R . .
C11 C -0.2771(3) -0.3213(2) 0.0595(2) 0.0340(18) Uani 1 1 d . . .
H11A H -0.2322 -0.3186 0.0555 0.041 Uiso 1 1 calc R . .
H11B H -0.2985 -0.3318 0.0328 0.041 Uiso 1 1 calc R . .
C011 C -0.8925(5) -0.0412(3) 0.0001(3) 0.071(3) Uani 1 1 d . . .
H01E H -0.8551 -0.0268 0.0018 0.086 Uiso 1 1 calc R . .
C12 C -0.2662(4) -0.2525(2) 0.0706(2) 0.0329(17) Uani 1 1 d . . .
C012 C -0.5474(4) -0.0573(3) 0.2780(3) 0.055(2) Uani 1 1 d . . .
H01F H -0.5754 -0.0700 0.2555 0.066 Uiso 1 1 calc R . .
H01G H -0.5071 -0.0710 0.2813 0.066 Uiso 1 1 calc R . .
C13 C -0.2854(3) -0.4192(2) 0.3479(2) 0.0261(15) Uani 1 1 d . . .
H13A H -0.2702 -0.4440 0.3585 0.031 Uiso 1 1 calc R . .
H13B H -0.3294 -0.4166 0.3542 0.031 Uiso 1 1 calc R . .
C013 C -0.6620(4) -0.0720(3) 0.3600(3) 0.062(3) Uani 1 1 d . . .
H01H H -0.7025 -0.0825 0.3611 0.075 Uiso 1 1 calc R . .
C14 C -0.1037(3) -0.35569(18) 0.3607(2) 0.0237(15) Uani 1 1 d . . .
C014 C -0.5767(4) -0.0583(3) 0.3197(3) 0.048(2) Uani 1 1 d . . .
C15 C -0.3575(3) -0.09326(18) 0.2717(2) 0.0257(15) Uani 1 1 d . . .
C015 C -0.6321(4) -0.0550(3) 0.3956(3) 0.054(2) Uani 1 1 d . . .
C16 C -0.1517(3) -0.0814(2) 0.3149(2) 0.0278(16) Uani 1 1 d . . .
H16A H -0.1104 -0.0860 0.3045 0.033 Uiso 1 1 calc R . .
H16B H -0.1517 -0.0553 0.3259 0.033 Uiso 1 1 calc R . .
C016 C -0.8462(8) -0.0347(4) 0.1704(5) 0.125(6) Uani 1 1 d . . .
H01I H -0.8282 -0.0592 0.1633 0.150 Uiso 1 1 calc R . .
H01J H -0.8136 -0.0153 0.1684 0.150 Uiso 1 1 calc R . .
C17 C -0.3699(3) -0.23228(19) 0.0547(2) 0.0252(15) Uani 1 1 d . . .
H17A H -0.3859 -0.2223 0.0259 0.030 Uiso 1 1 calc R . .
C017 C -0.8418(6) -0.0114(5) 0.3025(5) 0.108(5) Uani 1 1 d . . .
H01K H -0.8451 -0.0116 0.3337 0.130 Uiso 1 1 calc R . .
H01P H -0.8849 -0.0085 0.2884 0.130 Uiso 1 1 calc R . .
C18 C -0.2587(3) -0.06408(19) 0.2780(2) 0.0235(15) Uani 1 1 d . . .
H18A H -0.2520 -0.0376 0.2878 0.028 Uiso 1 1 calc R . .
C018 C -0.5455(4) -0.0436(3) 0.3560(3) 0.067(3) Uani 1 1 d . . .
H01L H -0.5039 -0.0348 0.3550 0.081 Uiso 1 1 calc R . .
C19 C -0.3907(3) -0.0872(2) 0.1947(2) 0.0286(16) Uani 1 1 d . . .
H19A H -0.3940 -0.0619 0.1814 0.034 Uiso 1 1 calc R . .
H19B H -0.4316 -0.0931 0.2051 0.034 Uiso 1 1 calc R . .
C019 C -0.7385(5) 0.0225(4) 0.3087(4) 0.087(4) Uani 1 1 d . . .
H01M H -0.7221 -0.0032 0.3052 0.104 Uiso 1 1 calc R . .
H01N H -0.7330 0.0286 0.3395 0.104 Uiso 1 1 calc R . .
C20 C -0.2124(3) -0.4168(2) 0.1660(2) 0.0276(16) Uani 1 1 d . . .
H20A H -0.2232 -0.4424 0.1553 0.033 Uiso 1 1 calc R . .
H20B H -0.1692 -0.4113 0.1594 0.033 Uiso 1 1 calc R . .
C020 C -0.8217(7) -0.0469(5) 0.2919(5) 0.118(6) Uani 1 1 d . . .
H02D H -0.8541 -0.0656 0.2975 0.142 Uiso 1 1 calc R . .
H02V H -0.7830 -0.0532 0.3103 0.142 Uiso 1 1 calc R . .
C21 C -0.3692(3) -0.41848(19) 0.1980(2) 0.0250(15) Uani 1 1 d . . .
H21A H -0.3696 -0.4441 0.1857 0.030 Uiso 1 1 calc R . .
H21B H -0.4103 -0.4141 0.2088 0.030 Uiso 1 1 calc R . .
C021 C -0.5723(5) -0.0411(3) 0.3940(3) 0.074(3) Uani 1 1 d . . .
H02E H -0.5501 -0.0301 0.4185 0.089 Uiso 1 1 calc R . .
C22 C -0.1832(3) -0.13173(19) 0.4151(2) 0.0261(15) Uani 1 1 d . . .
H22A H -0.1685 -0.1208 0.4436 0.031 Uiso 1 1 calc R . .
C022 C -0.6341(4) -0.0738(3) 0.3230(3) 0.053(2) Uani 1 1 d . . .
H02F H -0.6551 -0.0862 0.2990 0.063 Uiso 1 1 calc R . .
C23 C -0.4402(3) -0.18658(18) 0.0898(2) 0.0261(15) Uani 1 1 d . . .
H23A H -0.4510 -0.1765 0.0606 0.031 Uiso 1 1 calc R . .
H23B H -0.4797 -0.1897 0.1030 0.031 Uiso 1 1 calc R . .
C023 C -0.8078(5) 0.0229(3) 0.2935(4) 0.082(3) Uani 1 1 d . . .
H02G H -0.8274 0.0443 0.3070 0.099 Uiso 1 1 calc R . .
H02H H -0.8128 0.0272 0.2623 0.099 Uiso 1 1 calc R . .
C24 C -0.3410(3) -0.36826(18) 0.0980(2) 0.0238(15) Uani 1 1 d . . .
H24A H -0.3584 -0.3794 0.0701 0.029 Uiso 1 1 calc R . .
C024 C -0.6425(6) 0.0065(4) 0.2372(6) 0.132(7) Uani 1 1 d . . .
H02I H -0.6305 0.0043 0.2078 0.158 Uiso 1 1 calc R . .
H02J H -0.6663 -0.0162 0.2440 0.158 Uiso 1 1 calc R . .
C25 C -0.2845(3) -0.06602(19) 0.2300(2) 0.0239(15) Uani 1 1 d . . .
H25A H -0.2915 -0.0404 0.2174 0.029 Uiso 1 1 calc R . .
C025 C -0.9011(7) -0.0261(4) 0.1381(5) 0.104(5) Uani 1 1 d . . .
H02K H -0.9271 -0.0489 0.1327 0.125 Uiso 1 1 calc R . .
H02L H -0.9273 -0.0063 0.1494 0.125 Uiso 1 1 calc R . .
C26 C -0.0868(3) -0.24488(18) 0.4082(2) 0.0219(15) Uani 1 1 d . . .
C026 C -0.5841(6) 0.0124(4) 0.2702(5) 0.098(4) Uani 1 1 d . . .
H02M H -0.5661 0.0376 0.2662 0.117 Uiso 1 1 calc R . .
H02N H -0.5966 0.0110 0.2995 0.117 Uiso 1 1 calc R . .
C27 C -0.1197(3) -0.13637(19) 0.3590(2) 0.0238(15) Uani 1 1 d . . .
C027 C -0.6996(6) 0.0501(3) 0.2849(4) 0.084(4) Uani 1 1 d . . .
H02O H -0.7236 0.0738 0.2821 0.100 Uiso 1 1 calc R . .
H02T H -0.6611 0.0554 0.3040 0.100 Uiso 1 1 calc R . .
C28 C -0.1295(3) -0.41194(19) 0.3160(2) 0.0237(15) Uani 1 1 d . . .
H28A H -0.0892 -0.4052 0.3051 0.028 Uiso 1 1 calc R . .
H28B H -0.1249 -0.4374 0.3286 0.028 Uiso 1 1 calc R . .
C028 C -0.6798(7) 0.0418(3) 0.2428(4) 0.103(5) Uani 1 1 d . . .
H02P H -0.6545 0.0633 0.2344 0.124 Uiso 1 1 calc R . .
H02S H -0.7178 0.0407 0.2222 0.124 Uiso 1 1 calc R . .
C29 C -0.2313(3) -0.0862(2) 0.1654(2) 0.0294(16) Uani 1 1 d . . .
H29A H -0.2427 -0.0610 0.1537 0.035 Uiso 1 1 calc R . .
H29B H -0.1872 -0.0911 0.1604 0.035 Uiso 1 1 calc R . .
C029 C -0.8632(6) -0.0360(4) 0.2146(5) 0.108(5) Uani 1 1 d . . .
H02Q H -0.8991 -0.0531 0.2164 0.129 Uiso 1 1 calc R . .
H02R H -0.8752 -0.0107 0.2238 0.129 Uiso 1 1 calc R . .
C30 C -0.1818(3) -0.39484(19) 0.3829(2) 0.0224(14) Uani 1 1 d . . .
H30A H -0.1717 -0.4201 0.3956 0.027 Uiso 1 1 calc R . .
C030 C -0.8081(6) -0.0496(4) 0.2422(6) 0.122(7) Uani 1 1 d . . .
H03E H -0.7711 -0.0343 0.2374 0.147 Uiso 1 1 calc R . .
H03F H -0.7992 -0.0760 0.2349 0.147 Uiso 1 1 calc R . .
C31 C -0.4322(3) -0.32294(19) 0.0931(2) 0.0283(16) Uani 1 1 d . . .
H31A H -0.4432 -0.3346 0.0647 0.034 Uiso 1 1 calc R . .
H31B H -0.4710 -0.3213 0.1075 0.034 Uiso 1 1 calc R . .
C32 C -0.2468(3) -0.1432(2) 0.1217(2) 0.0285(16) Uani 1 1 d . . .
C33 C -0.2004(3) -0.10060(19) 0.3814(2) 0.0260(15) Uani 1 1 d . . .
H33A H -0.1947 -0.0749 0.3941 0.031 Uiso 1 1 calc R . .
C34 C -0.3360(3) -0.1073(2) 0.1297(2) 0.0278(16) Uani 1 1 d . . .
H34A H -0.3435 -0.0818 0.1169 0.033 Uiso 1 1 calc R . .
C35 C -0.3344(3) -0.40897(18) 0.2743(2) 0.0238(15) Uani 1 1 d . . .
C36 C -0.2341(3) -0.43553(19) 0.2813(2) 0.0232(14) Uani 1 1 d . . .
H36A H -0.2245 -0.4614 0.2925 0.028 Uiso 1 1 calc R . .
C37 C -0.0908(3) -0.1770(2) 0.4208(2) 0.0296(16) Uani 1 1 d . . .
H37A H -0.0804 -0.1666 0.4499 0.036 Uiso 1 1 calc R . .
H37B H -0.0516 -0.1783 0.4070 0.036 Uiso 1 1 calc R . .
C38 C -0.3206(3) -0.3986(2) 0.1314(2) 0.0248(15) Uani 1 1 d . . .
H38A H -0.3264 -0.4244 0.1191 0.030 Uiso 1 1 calc R . .
C39 C -0.1544(3) -0.2686(2) 0.4559(2) 0.0247(15) Uani 1 1 d . . .
H39A H -0.1394 -0.2789 0.4847 0.030 Uiso 1 1 calc R . .
C40 C -0.2340(3) -0.36261(19) 0.1180(2) 0.0270(16) Uani 1 1 d . . .
C41 C -0.4348(3) -0.25446(18) 0.1044(2) 0.0233(15) Uani 1 1 d . . .
C42 C -0.2615(3) -0.43611(19) 0.2332(2) 0.0234(14) Uani 1 1 d . . .
H42A H -0.2677 -0.4623 0.2222 0.028 Uiso 1 1 calc R . .
C43 C -0.0808(3) -0.31299(19) 0.4220(2) 0.0268(15) Uani 1 1 d . . .
H43A H -0.0695 -0.3227 0.4513 0.032 Uiso 1 1 calc R . .
H43B H -0.0415 -0.3096 0.4086 0.032 Uiso 1 1 calc R . .
C44 C -0.4188(3) -0.14387(18) 0.1507(2) 0.0256(15) Uani 1 1 d . . .
C45 C -0.1645(3) -0.40520(18) 0.2399(2) 0.0227(14) Uani 1 1 d . . .
C46 C -0.1857(3) -0.09432(19) 0.2395(2) 0.0268(16) Uani 1 1 d . . .
C47 C -0.2732(3) -0.3609(2) 0.3911(2) 0.0284(16) Uani 1 1 d . . .
C48 C -0.2888(3) -0.1375(2) 0.3912(2) 0.0283(16) Uani 1 1 d . . .
N49 N 0.2611(3) -0.10678(16) 0.09664(18) 0.0290(13) Uani 1 1 d . . .
C49 C 0.3282(3) 0.17012(19) 0.2709(2) 0.0240(15) Uani 1 1 d . . .
H49A H 0.3326 0.1968 0.2808 0.029 Uiso 1 1 calc R . .
N50 N 0.1124(2) -0.07730(16) 0.39916(17) 0.0254(13) Uani 1 1 d . . .
C50 C 0.1209(3) -0.1674(2) 0.2649(2) 0.0292(16) Uani 1 1 d . . .
H50A H 0.0978 -0.1906 0.2721 0.035 Uiso 1 1 calc R . .
N51 N 0.3568(2) 0.14422(16) 0.30268(17) 0.0259(13) Uani 1 1 d . . .
C51 C 0.1407(3) -0.1528(2) 0.1494(2) 0.0334(17) Uani 1 1 d . . .
H51A H 0.1053 -0.1407 0.1320 0.040 Uiso 1 1 calc R . .
H51B H 0.1397 -0.1800 0.1426 0.040 Uiso 1 1 calc R . .
N52 N 0.3566(3) 0.12100(16) 0.13839(17) 0.0272(13) Uani 1 1 d . . .
C52 C 0.2590(3) -0.1560(2) 0.1462(2) 0.0263(15) Uani 1 1 d . . .
H52A H 0.2557 -0.1831 0.1376 0.032 Uiso 1 1 calc R . .
N53 N 0.2643(2) 0.16126(16) 0.25519(17) 0.0269(13) Uani 1 1 d . . .
C53 C 0.2010(3) -0.1097(2) 0.1068(2) 0.0279(16) Uani 1 1 d . . .
N54 N 0.1674(2) 0.04424(16) 0.42031(17) 0.0250(13) Uani 1 1 d . . .
C54 C -0.0081(3) -0.02379(18) 0.3660(2) 0.0254(15) Uani 1 1 d . . .
H54A H -0.0300 -0.0289 0.3916 0.030 Uiso 1 1 calc R . .
H54B H -0.0398 -0.0152 0.3430 0.030 Uiso 1 1 calc R . .
C55 C 0.3652(3) 0.16279(19) 0.2319(2) 0.0259(15) Uani 1 1 d . . .
H55A H 0.3871 0.1860 0.2235 0.031 Uiso 1 1 calc R . .
N55 N 0.1259(3) -0.12781(16) 0.35994(17) 0.0270(13) Uani 1 1 d . . .
C56 C 0.0239(3) -0.1286(2) 0.2722(2) 0.0291(16) Uani 1 1 d . . .
H56A H -0.0082 -0.1159 0.2525 0.035 Uiso 1 1 calc R . .
H56B H 0.0056 -0.1523 0.2817 0.035 Uiso 1 1 calc R . .
N56 N 0.2879(2) 0.12917(15) 0.35701(17) 0.0238(12) Uani 1 1 d . . .
N57 N 0.3493(3) -0.11782(16) 0.15049(17) 0.0276(13) Uani 1 1 d . . .
C57 C 0.3256(3) 0.1532(2) 0.1537(2) 0.0300(16) Uani 1 1 d . . .
H57A H 0.2842 0.1560 0.1370 0.036 Uiso 1 1 calc R . .
H57B H 0.3505 0.1759 0.1488 0.036 Uiso 1 1 calc R . .
N58 N 0.0373(2) 0.00623(15) 0.37582(17) 0.0232(12) Uani 1 1 d . . .
C58 C 0.1003(3) 0.05066(18) 0.4150(2) 0.0219(14) Uani 1 1 d . . .
H58A H 0.0867 0.0672 0.4380 0.026 Uiso 1 1 calc R . .
N59 N 0.0763(2) 0.06369(15) 0.37303(16) 0.0225(12) Uani 1 1 d . . .
C59 C 0.4629(3) 0.1241(2) 0.2240(2) 0.0291(16) Uani 1 1 d . . .
H59A H 0.4942 0.1110 0.2441 0.035 Uiso 1 1 calc R . .
H59B H 0.4824 0.1474 0.2146 0.035 Uiso 1 1 calc R . .
N60 N 0.1346(2) 0.11632(16) 0.34864(17) 0.0249(13) Uani 1 1 d . . .
C60 C 0.1246(3) -0.05210(18) 0.4359(2) 0.0267(15) Uani 1 1 d . . .
H60A H 0.0912 -0.0554 0.4551 0.032 Uiso 1 1 calc R . .
H60B H 0.1648 -0.0592 0.4521 0.032 Uiso 1 1 calc R . .
N61 N 0.1671(3) -0.15640(16) 0.29968(17) 0.0267(13) Uani 1 1 d . . .
C61 C 0.3469(3) 0.1459(2) 0.3473(2) 0.0262(15) Uani 1 1 d . . .
H61A H 0.3477 0.1725 0.3564 0.031 Uiso 1 1 calc R . .
H61B H 0.3818 0.1329 0.3642 0.031 Uiso 1 1 calc R . .
C62 C 0.3543(4) 0.0459(2) 0.0624(2) 0.0326(17) Uani 1 1 d . . .
H62A H 0.3125 0.0531 0.0486 0.039 Uiso 1 1 calc R . .
H62B H 0.3851 0.0505 0.0417 0.039 Uiso 1 1 calc R . .
N62 N 0.4092(2) 0.13383(16) 0.24638(17) 0.0265(13) Uani 1 1 d . . .
C63 C 0.0755(3) 0.10317(19) 0.3613(2) 0.0244(15) Uani 1 1 d . . .
H63A H 0.0424 0.1073 0.3375 0.029 Uiso 1 1 calc R . .
H63B H 0.0646 0.1183 0.3859 0.029 Uiso 1 1 calc R . .
N63 N 0.3698(3) 0.06993(16) 0.09994(17) 0.0294(14) Uani 1 1 d . . .
C64 C 0.3855(3) -0.05656(19) 0.0818(2) 0.0267(15) Uani 1 1 d . . .
H64A H 0.4011 -0.0734 0.0598 0.032 Uiso 1 1 calc R . .
N64 N 0.3168(2) 0.15098(16) 0.19845(17) 0.0258(13) Uani 1 1 d . . .
C65 C 0.2107(3) 0.1738(2) 0.2758(2) 0.0282(16) Uani 1 1 d . . .
H65A H 0.1738 0.1753 0.2542 0.034 Uiso 1 1 calc R . .
H65B H 0.2190 0.1993 0.2876 0.034 Uiso 1 1 calc R . .
C66 C 0.1399(3) 0.12974(19) 0.3089(2) 0.0251(15) Uani 1 1 d . . .
C67 C 0.3030(3) -0.1337(2) 0.1190(2) 0.0272(16) Uani 1 1 d . . .
H67A H 0.3227 -0.1504 0.0986 0.033 Uiso 1 1 calc R . .
C68 C 0.2297(3) 0.15009(19) 0.3517(2) 0.0221(14) Uani 1 1 d . . .
H68A H 0.2359 0.1766 0.3619 0.026 Uiso 1 1 calc R . .
C69 C 0.4105(3) -0.01557(19) 0.0786(2) 0.0283(16) Uani 1 1 d . . .
H69A H 0.4367 -0.0127 0.0543 0.034 Uiso 1 1 calc R . .
C70 C 0.1557(3) -0.16008(19) 0.3440(2) 0.0284(16) Uani 1 1 d . . .
H70A H 0.1290 -0.1824 0.3471 0.034 Uiso 1 1 calc R . .
H70B H 0.1961 -0.1643 0.3615 0.034 Uiso 1 1 calc R . .
C71 C 0.0487(3) -0.08630(18) 0.3817(2) 0.0250(15) Uani 1 1 d . . .
H71A H 0.0216 -0.0934 0.4045 0.030 Uiso 1 1 calc R . .
C72 C 0.2765(3) -0.1766(2) 0.2232(2) 0.0325(17) Uani 1 1 d . . .
H72A H 0.3138 -0.1777 0.2444 0.039 Uiso 1 1 calc R . .
H72B H 0.2694 -0.2021 0.2112 0.039 Uiso 1 1 calc R . .
C73 C 0.4246(3) 0.1150(2) 0.1454(2) 0.0265(15) Uani 1 1 d . . .
H73A H 0.4487 0.1377 0.1382 0.032 Uiso 1 1 calc R . .
C74 C 0.4060(3) 0.12460(19) 0.2886(2) 0.0249(15) Uani 1 1 d . . .
C75 C 0.2867(3) 0.1005(2) 0.3858(2) 0.0254(15) Uani 1 1 d . . .
C76 C 0.3423(3) -0.1306(2) 0.1905(2) 0.0292(16) Uani 1 1 d . . .
C77 C 0.4095(3) -0.10595(19) 0.1395(2) 0.0277(16) Uani 1 1 d . . .
H77A H 0.4227 -0.1226 0.1169 0.033 Uiso 1 1 calc R . .
H77B H 0.4405 -0.1086 0.1649 0.033 Uiso 1 1 calc R . .
C78 C 0.1549(3) -0.10258(19) 0.3887(2) 0.0266(15) Uani 1 1 d . . .
C79 C 0.4933(3) 0.01985(19) 0.1271(2) 0.0280(16) Uani 1 1 d . . .
H79A H 0.5267 0.0109 0.1487 0.034 Uiso 1 1 calc R . .
H79B H 0.5125 0.0245 0.1003 0.034 Uiso 1 1 calc R . .
C80 C 0.2773(3) -0.0833(2) 0.0616(2) 0.0300(16) Uani 1 1 d . . .
H80A H 0.2384 -0.0732 0.0462 0.036 Uiso 1 1 calc R . .
H80B H 0.2982 -0.0989 0.0412 0.036 Uiso 1 1 calc R . .
C81 C 0.0591(3) -0.11957(19) 0.3516(2) 0.0240(15) Uani 1 1 d . . .
H81A H 0.0331 -0.1418 0.3580 0.029 Uiso 1 1 calc R . .
C82 C 0.0819(3) -0.1296(2) 0.2072(2) 0.0304(16) Uani 1 1 d . . .
C83 C 0.4480(3) -0.04050(18) 0.1453(2) 0.0234(15) Uani 1 1 d . . .
C84 C 0.1826(3) 0.0069(2) 0.4258(2) 0.0281(16) Uani 1 1 d . . .
C85 C 0.1864(3) 0.12796(19) 0.3796(2) 0.0232(15) Uani 1 1 d . . .
H85A H 0.1717 0.1439 0.4028 0.028 Uiso 1 1 calc R . .
C86 C 0.1598(3) -0.1741(2) 0.2261(2) 0.0288(16) Uani 1 1 d . . .
H86A H 0.1558 -0.2005 0.2155 0.035 Uiso 1 1 calc R . .
C87 C 0.4756(3) 0.06542(19) 0.1835(2) 0.0248(15) Uani 1 1 d . . .
C88 C 0.2575(3) 0.15292(19) 0.2123(2) 0.0266(16) Uani 1 1 d . . .
C89 C 0.3268(3) 0.0947(2) 0.1127(2) 0.0261(15) Uani 1 1 d . . .
C90 C 0.2265(3) -0.15863(19) 0.2870(2) 0.0262(15) Uani 1 1 d . . .
C91 C 0.0152(3) -0.0695(2) 0.3111(2) 0.0252(15) Uani 1 1 d . . .
C92 C 0.0369(3) 0.03868(19) 0.3516(2) 0.0224(14) Uani 1 1 d . . .
C93 C 0.2125(3) 0.0741(2) 0.4322(2) 0.0301(16) Uani 1 1 d . . .
H93A H 0.1960 0.0901 0.4542 0.036 Uiso 1 1 calc R . .
H93B H 0.2520 0.0627 0.4451 0.036 Uiso 1 1 calc R . .
C94 C 0.3012(3) -0.0156(2) 0.0696(2) 0.0269(16) Uani 1 1 d . . .
C95 C 0.0729(3) 0.01075(19) 0.4173(2) 0.0246(15) Uani 1 1 d . . .
H95A H 0.0456 0.0084 0.4411 0.029 Uiso 1 1 calc R . .
C96 C 0.4333(3) 0.08116(19) 0.1141(2) 0.0266(15) Uani 1 1 d . . .
H96A H 0.4565 0.0890 0.0896 0.032 Uiso 1 1 calc R . .
C035 C -0.0252(4) -0.3527(2) 0.1045(3) 0.105(5) Uani 1 1 d GD . .
H03G H -0.0515 -0.3717 0.1141 0.127 Uiso 1 1 calc R . .
C036 C -0.0100(4) -0.3214(3) 0.1299(2) 0.075(3) Uani 1 1 d GD . .
C038 C 0.0285(4) -0.2936(2) 0.1158(3) 0.103(4) Uani 1 1 d GD . .
H03H H 0.0388 -0.2723 0.1332 0.124 Uiso 1 1 calc R . .
C041 C 0.0517(4) -0.2971(3) 0.0764(4) 0.104(5) Uani 1 1 d GD . .
H04E H 0.0780 -0.2781 0.0668 0.125 Uiso 1 1 calc R . .
C042 C 0.0366(4) -0.3284(3) 0.0510(3) 0.094(4) Uani 1 1 d GD . .
C052 C -0.0019(4) -0.3562(3) 0.0651(3) 0.121(5) Uani 1 1 d GD . .
H05B H -0.0123 -0.3776 0.0477 0.145 Uiso 1 1 calc R . .
N08 N -0.1007(4) -0.3018(3) 0.1666(3) 0.083(3) Uani 1 1 d . . .
H08A H -0.1259 -0.3144 0.1459 0.100 Uiso 1 1 calc R . .
H08B H -0.0973 -0.2772 0.1580 0.100 Uiso 1 1 calc R . .
C031 C 0.0957(9) -0.3659(5) 0.0039(6) 0.146(7) Uani 1 1 d . . .
H03J H 0.1076 -0.3677 -0.0253 0.219 Uiso 1 1 calc R . .
H03K H 0.0718 -0.3882 0.0104 0.219 Uiso 1 1 calc R . .
H03L H 0.1335 -0.3641 0.0241 0.219 Uiso 1 1 calc R . .
C032 C 0.0035(12) -0.3372(11) -0.0275(7) 0.132(2) Uani 1 1 d . . .
H03M H 0.0205 -0.3405 -0.0550 0.210 Uiso 1 1 calc R . .
H03N H -0.0233 -0.3149 -0.0287 0.210 Uiso 1 1 calc R . .
H03O H -0.0211 -0.3594 -0.0214 0.210 Uiso 1 1 calc R . .
C033 C -0.6916(6) -0.2757(4) 0.3798(4) 0.100(4) Uani 1 1 d . . .
H03P H -0.7224 -0.2720 0.3550 0.150 Uiso 1 1 calc R . .
H03Q H -0.7096 -0.2677 0.4057 0.150 Uiso 1 1 calc R . .
H03R H -0.6803 -0.3024 0.3822 0.150 Uiso 1 1 calc R . .
C034 C -0.5862(7) -0.2567(3) 0.4116(4) 0.090(4) Uani 1 1 d . . .
H03S H -0.6047 -0.2503 0.4378 0.135 Uiso 1 1 calc R . .
H03T H -0.5511 -0.2397 0.4081 0.135 Uiso 1 1 calc R . .
H03V H -0.5710 -0.2827 0.4134 0.135 Uiso 1 1 calc R . .
C037 C -0.1960(6) -0.2690(4) 0.3054(4) 0.094(4) Uani 1 1 d . . .
H03W H -0.1659 -0.2715 0.3313 0.112 Uiso 1 1 calc R . .
H03X H -0.1776 -0.2517 0.2855 0.112 Uiso 1 1 calc R . .
C039 C -0.2505(6) -0.2138(4) 0.3255(4) 0.104(5) Uani 1 1 d . . .
H03I H -0.2142 -0.2094 0.3470 0.124 Uiso 1 1 calc R . .
H03Y H -0.2885 -0.2072 0.3393 0.124 Uiso 1 1 calc R . .
C040 C -0.2340(6) -0.3099(3) 0.2398(4) 0.088(4) Uani 1 1 d . . .
H04F H -0.2761 -0.2983 0.2386 0.106 Uiso 1 1 calc R . .
H04S H -0.2402 -0.3367 0.2325 0.106 Uiso 1 1 calc R . .
C043 C -0.2057(7) -0.3078(3) 0.2840(4) 0.094(4) Uani 1 1 d . . .
H04G H -0.1643 -0.3202 0.2853 0.113 Uiso 1 1 calc R . .
H04T H -0.2318 -0.3229 0.3017 0.113 Uiso 1 1 calc R . .
C044 C -0.2856(5) -0.1946(3) 0.2469(4) 0.079(3) Uani 1 1 d . . .
H04H H -0.2782 -0.1752 0.2255 0.095 Uiso 1 1 calc R . .
H04I H -0.2711 -0.2189 0.2362 0.095 Uiso 1 1 calc R . .
C045 C -0.5561(4) -0.3020(3) 0.2889(2) 0.044(2) Uani 1 1 d . . .
H04J H -0.5347 -0.3250 0.2853 0.053 Uiso 1 1 calc R . .
C046 C -0.1983(5) -0.2912(4) 0.2043(4) 0.080(3) Uani 1 1 d . . .
H04K H -0.2184 -0.2987 0.1758 0.096 Uiso 1 1 calc R . .
H04L H -0.2010 -0.2636 0.2065 0.096 Uiso 1 1 calc R . .
C047 C -0.0384(5) -0.3193(4) 0.1720(4) 0.091(4) Uani 1 1 d . . .
H04M H -0.0418 -0.3449 0.1838 0.110 Uiso 1 1 calc R . .
H04N H -0.0105 -0.3045 0.1927 0.110 Uiso 1 1 calc R . .
C048 C -0.2453(5) -0.1851(4) 0.2886(4) 0.087(4) Uani 1 1 d . . .
H04O H -0.2575 -0.1600 0.2984 0.105 Uiso 1 1 calc R . .
H04P H -0.2010 -0.1837 0.2826 0.105 Uiso 1 1 calc R . .
C049 C -0.1294(6) -0.3032(3) 0.2086(4) 0.080(3) Uani 1 1 d . . .
H04Q H -0.1054 -0.2865 0.2294 0.096 Uiso 1 1 calc R . .
H04R H -0.1260 -0.3291 0.2201 0.096 Uiso 1 1 calc R . .
C050 C -0.2532(6) -0.2533(4) 0.3171(4) 0.081(4) Uani 1 1 d . . .
H05C H -0.2647 -0.2664 0.3429 0.098 Uiso 1 1 calc R . .
H05P H -0.2867 -0.2582 0.2938 0.098 Uiso 1 1 calc R . .
C051 C -0.6199(5) -0.2370(3) 0.3006(3) 0.072(3) Uani 1 1 d . . .
H05D H -0.6424 -0.2145 0.3047 0.087 Uiso 1 1 calc R . .
C053 C -0.5373(4) -0.2856(3) 0.2139(2) 0.045(2) Uani 1 1 d . . .
H05E H -0.5440 -0.3125 0.2072 0.054 Uiso 1 1 calc R . .
H05F H -0.5599 -0.2708 0.1905 0.054 Uiso 1 1 calc R . .
C054 C -0.3531(4) -0.1971(3) 0.2498(3) 0.055(2) Uani 1 1 d . . .
H05G H -0.3735 -0.1736 0.2390 0.066 Uiso 1 1 calc R . .
H05H H -0.3609 -0.2002 0.2801 0.066 Uiso 1 1 calc R . .
C055 C -0.5789(4) -0.2944(3) 0.3277(3) 0.051(2) Uani 1 1 d . . .
H05I H -0.5731 -0.3119 0.3506 0.061 Uiso 1 1 calc R . .
C056 C -0.3819(4) -0.2311(3) 0.2233(3) 0.051(2) Uani 1 1 d . . .
H05J H -0.3792 -0.2261 0.1926 0.062 Uiso 1 1 calc R . .
H05K H -0.3569 -0.2539 0.2311 0.062 Uiso 1 1 calc R . .
C057 C -0.4498(4) -0.2385(2) 0.2303(3) 0.044(2) Uani 1 1 d . . .
H05L H -0.4552 -0.2356 0.2610 0.052 Uiso 1 1 calc R . .
H05M H -0.4770 -0.2198 0.2142 0.052 Uiso 1 1 calc R . .
C058 C -0.6100(4) -0.2613(3) 0.3324(3) 0.052(2) Uani 1 1 d . . .
C059 C -0.5975(5) -0.2442(3) 0.2609(3) 0.059(3) Uani 1 1 d . . .
H05N H -0.6053 -0.2268 0.2380 0.071 Uiso 1 1 calc R . .
C060 C -0.5641(3) -0.2766(2) 0.2555(2) 0.0391(19) Uani 1 1 d . . .
N05 N 0.0571(7) -0.3324(6) 0.0076(5) 0.170(6) Uani 1 1 d . . .
H05O H 0.0802 -0.3113 0.0016 0.204 Uiso 1 1 calc R . .
N06 N -0.6340(4) -0.2528(2) 0.3745(3) 0.071(3) Uani 1 1 d . . .
H06B H -0.6464 -0.2278 0.3735 0.085 Uiso 1 1 calc R . .
N07 N -0.4689(3) -0.27690(18) 0.2161(2) 0.0386(16) Uani 1 1 d . . .
H07C H -0.4478 -0.2938 0.2343 0.046 Uiso 1 1 calc R . .
H07D H -0.4561 -0.2807 0.1894 0.046 Uiso 1 1 calc R . .

loop_
_atom_site_aniso_label
_atom_site_aniso_U_11
_atom_site_aniso_U_22
_atom_site_aniso_U_33
_atom_site_aniso_U_23
_atom_site_aniso_U_13
_atom_site_aniso_U_12
Zn1 0.0253(4) 0.0217(4) 0.0255(4) 0.0008(3) 0.0034(3) 0.0016(3)
Zn2 0.0262(4) 0.0233(5) 0.0291(4) 0.0028(3) 0.0053(3) 0.0014(3)
Zn3 0.0404(5) 0.0304(5) 0.0258(4) -0.0033(3) 0.0085(4) -0.0020(4)
Zn4 0.0427(5) 0.0281(5) 0.0230(4) -0.0010(3) 0.0037(4) 0.0016(4)
Zn5 0.0346(5) 0.0361(5) 0.0448(6) 0.0054(4) 0.0103(4) 0.0045(4)
Zn6 0.0914(9) 0.0592(8) 0.0352(6) 0.0095(5) 0.0282(6) 0.0238(6)
Cl1 0.0301(9) 0.0324(10) 0.0372(10) -0.0083(8) -0.0010(7) -0.0003(8)
Cl2 0.0329(10) 0.0334(11) 0.0376(10) 0.0119(8) 0.0040(8) 0.0064(8)
Cl3 0.0359(10) 0.0383(11) 0.0349(10) 0.0009(8) 0.0089(8) 0.0130(8)
Cl4 0.0327(9) 0.0273(10) 0.0291(9) -0.0004(7) 0.0059(7) -0.0047(7)
Cl5 0.0397(10) 0.0324(11) 0.0357(10) 0.0059(8) 0.0128(8) 0.0100(8)
Cl6 0.0360(10) 0.0403(12) 0.0452(11) 0.0166(9) 0.0088(8) 0.0126(8)
Cl7 0.0272(9) 0.0323(11) 0.0497(11) -0.0118(8) 0.0030(8) -0.0012(8)
Cl8 0.0379(10) 0.0351(11) 0.0277(9) -0.0002(7) 0.0069(7) -0.0117(8)
Cl9 0.146(4) 0.148(4) 0.112(3) 0.012(3) 0.003(3) 0.001(3)
Cl10 0.0852(17) 0.0378(13) 0.0545(14) -0.0117(10) 0.0410(12) -0.0213(11)
Cl11 0.0620(13) 0.0253(10) 0.0241(9) -0.0009(7) 0.0104(8) 0.0029(8)
Cl12 0.0506(12) 0.0412(12) 0.0374(11) -0.0109(9) 0.0102(9) 0.0066(9)
Cl13 0.139(4) 0.142(4) 0.112(3) -0.009(3) 0.008(3) 0.001(3)
Cl14 0.0636(14) 0.0347(12) 0.0396(11) -0.0022(9) 0.0101(10) 0.0113(10)
Cl15 0.0577(13) 0.0418(12) 0.0345(11) 0.0009(9) 0.0179(9) -0.0082(10)
Cl16 0.0468(11) 0.0237(10) 0.0225(9) 0.0000(7) 0.0045(7) -0.0014(8)
Cl17 0.167(4) 0.165(5) 0.135(4) 0.008(3) 0.012(3) 0.025(4)
Cl18 0.122(4) 0.202(5) 0.150(4) 0.023(4) 0.008(3) -0.001(3)
Cl19 0.0682(15) 0.0574(15) 0.0464(13) 0.0183(11) 0.0079(11) 0.0008(12)
Cl20 0.0402(11) 0.0270(11) 0.0737(15) -0.0022(10) 0.0245(10) 0.0027(8)
Cl21 0.0900(17) 0.0269(11) 0.0366(11) 0.0015(8) 0.0292(11) 0.0037(10)
Cl22 0.086(2) 0.202(4) 0.123(3) 0.062(3) 0.030(2) 0.073(3)
Cl23 0.0729(15) 0.0566(15) 0.0327(11) 0.0145(10) 0.0036(10) -0.0040(12)
Cl24 0.419(8) 0.069(2) 0.0374(17) -0.0139(14) 0.044(3) 0.062(3)
Cl25 0.0660(16) 0.0400(14) 0.0759(17) -0.0034(11) 0.0155(13) -0.0023(11)
Cl26 0.110(3) 0.125(4) 0.068(2) -0.009(2) 0.014(2) -0.011(3)
Cl27 0.21(2) 0.097(13) 0.059(9) -0.029(8) -0.032(11) 0.086(13)
N1 0.030(3) 0.021(3) 0.030(3) 0.005(2) 0.010(3) -0.001(2)
N2 0.022(3) 0.034(4) 0.025(3) 0.008(3) 0.008(2) 0.006(2)
N3 0.018(3) 0.034(4) 0.030(3) -0.009(3) 0.006(2) -0.001(2)
N4 0.023(3) 0.022(3) 0.033(3) -0.005(2) 0.010(2) -0.005(2)
N5 0.025(3) 0.023(3) 0.039(4) -0.002(3) 0.005(3) -0.004(3)
N6 0.033(3) 0.029(3) 0.025(3) 0.001(3) 0.002(3) 0.000(3)
N7 0.022(3) 0.023(3) 0.026(3) 0.003(2) 0.004(2) 0.004(2)
N8 0.027(3) 0.021(3) 0.033(3) -0.004(2) 0.003(2) 0.000(2)
N9 0.028(3) 0.025(3) 0.027(3) 0.003(2) -0.004(2) -0.002(2)
N10 0.020(3) 0.028(3) 0.021(3) 0.002(2) 0.003(2) 0.003(2)
N11 0.024(3) 0.024(3) 0.030(3) 0.001(2) 0.008(2) 0.000(2)
N12 0.020(3) 0.027(3) 0.033(3) 0.004(3) 0.008(2) -0.001(2)
N13 0.020(3) 0.027(3) 0.026(3) -0.001(2) 0.006(2) 0.000(2)
N14 0.023(3) 0.026(3) 0.037(3) 0.008(3) 0.008(2) 0.002(2)
N15 0.018(3) 0.032(3) 0.025(3) 0.002(2) 0.001(2) -0.003(2)
N16 0.018(3) 0.024(3) 0.031(3) 0.005(2) 0.003(2) -0.003(2)
N17 0.024(3) 0.026(3) 0.028(3) 0.002(2) 0.002(2) -0.002(2)
N18 0.027(3) 0.026(3) 0.023(3) 0.001(2) -0.007(2) 0.002(2)
N19 0.024(3) 0.034(4) 0.024(3) 0.005(2) 0.005(2) 0.003(3)
N20 0.023(3) 0.028(3) 0.020(3) -0.002(2) 0.002(2) 0.002(2)
N21 0.024(3) 0.020(3) 0.030(3) 0.001(2) 0.005(2) -0.003(2)
N22 0.027(3) 0.016(3) 0.029(3) 0.002(2) 0.005(2) 0.003(2)
N23 0.019(3) 0.023(3) 0.025(3) 0.002(2) 0.006(2) 0.000(2)
N24 0.020(3) 0.026(3) 0.027(3) 0.002(2) -0.001(2) 0.001(2)
N25 0.024(3) 0.027(3) 0.019(3) -0.001(2) 0.003(2) 0.000(2)
N26 0.024(3) 0.035(4) 0.025(3) 0.003(3) 0.001(2) 0.003(3)
N27 0.027(3) 0.025(3) 0.030(3) -0.003(3) -0.002(2) -0.002(2)
N28 0.025(3) 0.023(3) 0.023(3) -0.002(2) -0.001(2) 0.002(2)
N29 0.021(3) 0.028(3) 0.025(3) 0.001(2) 0.006(2) 0.000(2)
N30 0.023(3) 0.033(4) 0.022(3) 0.008(2) 0.001(2) 0.000(2)
N31 0.019(3) 0.027(3) 0.027(3) 0.000(2) 0.005(2) 0.004(2)
N32 0.016(3) 0.031(3) 0.024(3) -0.002(2) 0.004(2) 0.002(2)
N33 0.030(3) 0.025(3) 0.028(3) 0.005(3) 0.004(2) 0.004(3)
N34 0.031(3) 0.023(3) 0.025(3) -0.001(2) 0.005(2) 0.003(2)
N35 0.025(3) 0.033(4) 0.025(3) -0.001(3) 0.007(2) 0.003(3)
N36 0.026(3) 0.032(4) 0.022(3) -0.004(2) 0.004(2) -0.006(3)
N37 0.024(3) 0.035(4) 0.027(3) -0.003(3) 0.006(2) 0.000(3)
N38 0.026(3) 0.026(3) 0.024(3) 0.002(2) 0.003(2) 0.002(2)
N39 0.024(3) 0.032(4) 0.027(3) 0.008(3) -0.005(2) 0.000(3)
N40 0.026(3) 0.039(4) 0.019(3) -0.004(3) 0.004(2) 0.001(3)
N41 0.037(4) 0.021(3) 0.027(3) 0.001(2) 0.003(3) 0.007(3)
N42 0.023(3) 0.033(3) 0.024(3) 0.009(2) 0.007(2) -0.003(2)
N43 0.028(3) 0.029(3) 0.029(3) -0.004(3) 0.008(2) -0.007(3)
N44 0.027(3) 0.031(4) 0.026(3) 0.006(3) 0.003(2) 0.002(3)
N45 0.023(3) 0.028(3) 0.026(3) 0.000(2) 0.000(2) -0.001(2)
N46 0.027(3) 0.027(3) 0.030(3) 0.000(3) 0.002(2) 0.000(3)
N47 0.022(3) 0.040(4) 0.031(3) -0.001(3) 0.007(2) 0.003(3)
N48 0.030(3) 0.031(4) 0.020(3) 0.002(2) -0.002(2) -0.005(3)
C1 0.026(4) 0.025(4) 0.026(4) -0.002(3) -0.001(3) -0.004(3)
O1 0.019(3) 0.058(4) 0.031(3) 0.003(2) 0.007(2) -0.001(2)
O2 0.030(3) 0.039(3) 0.047(3) -0.001(2) 0.001(2) 0.001(2)
O3 0.023(3) 0.048(4) 0.059(4) 0.003(3) 0.007(3) -0.002(2)
O4 0.025(3) 0.031(3) 0.029(3) 0.000(2) 0.004(2) 0.002(2)
O5 0.025(3) 0.051(3) 0.040(3) -0.011(3) 0.005(2) 0.003(2)
O6 0.025(3) 0.036(3) 0.034(3) 0.003(2) 0.008(2) 0.003(2)
O7 0.025(3) 0.036(3) 0.032(3) 0.002(2) 0.004(2) -0.002(2)
O8 0.025(3) 0.045(3) 0.029(3) 0.002(2) 0.004(2) -0.004(2)
O9 0.025(3) 0.034(3) 0.045(3) 0.009(2) 0.007(2) 0.001(2)
O10 0.028(3) 0.038(3) 0.042(3) 0.001(2) 0.009(2) -0.006(2)
O11 0.028(3) 0.027(3) 0.037(3) 0.004(2) 0.006(2) 0.002(2)
O12 0.023(3) 0.038(3) 0.038(3) 0.004(2) 0.004(2) -0.001(2)
O13 0.027(3) 0.031(3) 0.028(3) -0.001(2) 0.004(2) 0.004(2)
O14 0.027(3) 0.031(3) 0.030(3) -0.003(2) 0.010(2) 0.001(2)
O15 0.023(2) 0.038(3) 0.028(3) 0.005(2) 0.007(2) 0.001(2)
O16 0.028(3) 0.030(3) 0.031(3) 0.004(2) 0.007(2) 0.004(2)
O17 0.034(3) 0.052(4) 0.032(3) 0.002(2) 0.003(2) 0.008(3)
O18 0.038(3) 0.041(3) 0.035(3) -0.005(2) -0.001(2) 0.012(2)
O19 0.033(3) 0.050(4) 0.035(3) 0.008(3) 0.004(2) 0.009(3)
O20 0.033(3) 0.028(3) 0.035(3) 0.005(2) 0.001(2) 0.000(2)
O21 0.033(3) 0.043(3) 0.025(3) 0.003(2) -0.003(2) -0.005(2)
O22 0.025(3) 0.041(3) 0.036(3) 0.000(2) -0.004(2) -0.002(2)
O23 0.039(3) 0.045(3) 0.028(3) 0.003(2) 0.002(2) -0.003(2)
O24 0.027(3) 0.036(3) 0.020(2) 0.007(2) -0.003(2) -0.003(2)
O25 0.027(3) 0.038(3) 0.031(3) 0.000(2) -0.005(2) 0.005(2)
O26 0.031(3) 0.032(3) 0.026(3) 0.003(2) -0.005(2) 0.005(2)
O27 0.028(3) 0.045(3) 0.040(3) 0.012(3) -0.001(2) 0.003(2)
O28 0.028(3) 0.038(3) 0.030(3) -0.008(2) 0.000(2) 0.002(2)
O29 0.030(3) 0.035(3) 0.027(3) 0.001(2) 0.001(2) 0.002(2)
O30 0.031(3) 0.039(3) 0.029(3) -0.001(2) 0.005(2) -0.001(2)
O31 0.026(3) 0.043(3) 0.038(3) 0.004(2) 0.001(2) 0.013(2)
O32 0.034(3) 0.044(3) 0.038(3) -0.008(2) -0.003(2) 0.006(2)
N01 0.162(12) 0.077(8) 0.108(10) 0.008(7) -0.029(8) -0.033(8)
N02 0.051(5) 0.126(8) 0.045(5) 0.003(5) 0.007(4) 0.038(5)
N03 0.065(7) 0.137(10) 0.096(8) -0.019(7) 0.003(6) 0.035(6)
N04 0.144(9) 0.061(6) 0.084(7) 0.007(5) 0.084(7) 0.026(6)
C01 0.102(10) 0.096(11) 0.161(14) 0.058(10) 0.049(10) 0.032(8)
O1W 0.023(2) 0.022(2) 0.022(2) 0.0021(10) 0.0045(10) 0.0015(10)
O1W' 0.022(3) 0.022(3) 0.022(3) -0.0002(10) 0.0037(11) -0.0001(10)
O1W" 0.027(5) 0.027(5) 0.027(5) 0.0000(10) 0.0029(12) -0.0003(10)
O2W 0.109(14) 0.102(14) 0.110(14) -0.004(11) -0.030(11) -0.010(11)
O3W 0.126(16) 0.27(3) 0.20(2) 0.20(2) 0.142(16) 0.150(17)
O4W 0.059(4) 0.048(4) 0.083(5) 0.004(3) -0.007(3) 0.012(3)
O5W 0.058(4) 0.050(4) 0.052(4) 0.002(3) 0.016(3) -0.003(3)
O6W 0.037(3) 0.066(4) 0.047(3) -0.014(3) -0.002(3) 0.004(3)
O7W 0.061(5) 0.063(5) 0.157(8) 0.026(5) -0.005(5) -0.004(4)
O8W 0.065(5) 0.169(8) 0.063(5) -0.028(5) 0.015(4) -0.015(5)
O9W 0.105(6) 0.049(4) 0.065(4) -0.004(3) 0.020(4) 0.000(4)
O10W 0.119(15) 0.067(11) 0.166(18) -0.014(11) -0.062(13) 0.026(10)
O11W 0.114(6) 0.055(5) 0.098(6) -0.018(4) -0.006(5) 0.017(4)
O12W 0.071(5) 0.082(6) 0.108(6) 0.007(5) -0.004(4) 0.001(4)
O13W 0.104(7) 0.275(14) 0.067(6) -0.002(7) 0.021(5) -0.015(8)
O14W 0.072(5) 0.126(7) 0.083(5) -0.009(5) -0.017(4) 0.011(5)
O15W 0.064(5) 0.189(10) 0.047(4) 0.014(5) -0.015(4) -0.014(5)
O16W 0.067(5) 0.069(5) 0.072(5) 0.000(4) 0.006(4) 0.007(4)
O17W 0.069(5) 0.039(4) 0.165(8) -0.007(4) 0.056(5) 0.003(3)
O18W 0.055(4) 0.057(4) 0.085(5) 0.004(4) 0.019(3) 0.003(3)
O19W 0.076(5) 0.096(6) 0.092(6) -0.011(5) 0.010(4) -0.036(4)
O20W 0.097(6) 0.088(6) 0.061(5) 0.002(4) -0.009(4) 0.005(4)
O21W 0.074(5) 0.161(9) 0.090(6) 0.048(6) -0.001(4) 0.031(6)
O22W 0.091(7) 0.177(10) 0.145(9) 0.038(8) 0.028(6) 0.020(7)
O23W 0.105(8) 0.162(10) 0.186(11) 0.065(9) -0.012(7) -0.017(7)
O24W 0.103(7) 0.188(11) 0.112(8) 0.027(7) 0.017(6) 0.034(7)
O25W 0.114(8) 0.104(8) 0.197(11) -0.012(7) -0.006(7) 0.023(6)
O26W 0.079(6) 0.177(11) 0.131(8) -0.006(7) -0.006(6) -0.032(6)
O27W 0.148(9) 0.142(9) 0.148(9) -0.030(7) 0.057(7) -0.082(8)
O28W 0.066(6) 0.42(2) 0.105(8) -0.082(11) 0.017(6) 0.011(9)
O29W 0.284(17) 0.149(11) 0.134(10) 0.014(8) 0.064(11) 0.026(11)
O30W 0.050(8) 0.086(11) 0.154(15) -0.053(11) 0.050(9) -0.020(8)
O31W 0.136(10) 0.144(10) 0.265(16) 0.041(10) 0.079(10) 0.069(8)
O32W 0.024(7) 0.105(12) 0.161(15) 0.084(11) -0.034(8) -0.024(7)
O33W 0.079(6) 0.121(8) 0.223(12) -0.037(8) -0.042(7) 0.015(6)
O34W 0.113(8) 0.223(14) 0.142(9) 0.043(9) -0.018(7) 0.027(9)
O35W 0.113(9) 0.164(11) 0.213(13) 0.003(10) 0.016(8) 0.019(8)
O36W 0.088(10) 0.117(12) 0.029(7) 0.009(7) 0.017(6) 0.057(9)
O37W 0.090(13) 0.103(14) 0.138(16) -0.034(12) -0.018(11) -0.001(10)
O38W 0.107(7) 0.104(7) 0.144(8) -0.025(6) 0.017(6) -0.005(6)
O39W 0.084(6) 0.072(5) 0.130(7) 0.009(5) -0.030(5) -0.010(4)
C2 0.025(4) 0.027(4) 0.025(4) 0.003(3) 0.004(3) -0.001(3)
C02 0.117(11) 0.097(10) 0.096(10) 0.018(8) 0.038(8) 0.028(8)
C3 0.035(4) 0.024(4) 0.024(4) 0.003(3) 0.005(3) -0.002(3)
C03 0.048(6) 0.204(15) 0.058(7) -0.037(8) -0.010(5) 0.044(8)
C4 0.032(4) 0.039(5) 0.030(4) -0.007(3) 0.014(3) -0.005(3)
C04 0.077(8) 0.150(12) 0.070(8) 0.039(8) 0.014(6) 0.069(8)
C5 0.028(4) 0.031(4) 0.025(4) 0.005(3) 0.007(3) 0.001(3)
C05 0.110(12) 0.180(17) 0.090(11) -0.035(11) 0.035(9) -0.052(11)
C6 0.029(4) 0.030(4) 0.028(4) 0.003(3) 0.005(3) 0.007(3)
C06 0.069(9) 0.25(2) 0.071(9) -0.007(11) 0.020(7) -0.019(11)
C7 0.026(4) 0.032(4) 0.016(3) -0.001(3) -0.007(3) 0.002(3)
C07 0.059(8) 0.23(2) 0.142(13) -0.125(14) -0.009(8) 0.048(10)
C8 0.038(4) 0.031(4) 0.030(4) 0.002(3) 0.007(3) -0.011(3)
C08 0.085(9) 0.113(11) 0.083(9) 0.012(8) -0.014(7) -0.005(8)
C9 0.030(4) 0.020(4) 0.024(4) 0.003(3) -0.004(3) 0.005(3)
C09 0.073(8) 0.133(12) 0.073(8) 0.007(8) 0.001(6) 0.007(8)
C10 0.034(4) 0.045(5) 0.013(3) 0.003(3) 0.008(3) 0.003(3)
C010 0.083(8) 0.101(10) 0.053(7) 0.009(6) -0.011(6) -0.004(7)
C11 0.033(4) 0.040(5) 0.032(4) 0.005(3) 0.019(3) 0.009(3)
C011 0.059(6) 0.102(9) 0.052(6) 0.003(6) 0.002(5) 0.009(6)
C12 0.035(5) 0.035(5) 0.031(4) 0.002(3) 0.012(3) -0.006(3)
C012 0.047(5) 0.079(7) 0.039(5) -0.009(5) 0.003(4) 0.004(5)
C13 0.021(3) 0.031(4) 0.027(4) 0.005(3) 0.006(3) -0.006(3)
C013 0.041(5) 0.103(9) 0.044(6) 0.019(5) 0.004(4) 0.013(5)
C14 0.025(4) 0.019(4) 0.027(4) 0.007(3) 0.002(3) 0.007(3)
C014 0.049(5) 0.056(6) 0.038(5) -0.005(4) 0.002(4) 0.009(4)
C15 0.029(4) 0.016(4) 0.033(4) -0.005(3) 0.004(3) 0.006(3)
C015 0.050(6) 0.082(7) 0.030(5) -0.001(4) 0.001(4) 0.025(5)
C16 0.024(4) 0.031(4) 0.028(4) 0.007(3) 0.000(3) -0.006(3)
C016 0.153(14) 0.107(12) 0.112(12) -0.056(10) -0.002(11) 0.064(10)
C17 0.034(4) 0.023(4) 0.019(3) -0.001(3) 0.003(3) -0.003(3)
C017 0.078(9) 0.113(12) 0.138(13) 0.055(10) 0.033(9) 0.004(9)
C18 0.023(3) 0.021(4) 0.026(4) 0.004(3) 0.001(3) -0.001(3)
C018 0.037(5) 0.123(10) 0.041(5) -0.014(6) -0.003(4) -0.004(5)
C19 0.027(4) 0.027(4) 0.031(4) -0.002(3) -0.002(3) 0.006(3)
C019 0.067(8) 0.088(9) 0.108(10) -0.029(7) 0.018(7) -0.002(7)
C20 0.017(3) 0.037(4) 0.030(4) 0.000(3) 0.009(3) 0.003(3)
C020 0.092(10) 0.127(14) 0.128(13) 0.081(11) -0.027(9) -0.044(10)
C21 0.023(4) 0.029(4) 0.022(4) -0.002(3) 0.001(3) -0.006(3)
C021 0.049(6) 0.136(11) 0.037(5) -0.022(6) -0.001(4) 0.007(6)
C22 0.030(4) 0.029(4) 0.019(3) 0.000(3) 0.002(3) 0.000(3)
C022 0.043(5) 0.078(7) 0.037(5) -0.005(4) 0.001(4) -0.008(5)
C23 0.024(4) 0.021(4) 0.033(4) 0.001(3) 0.001(3) 0.003(3)
C023 0.073(8) 0.086(9) 0.094(9) 0.007(7) 0.039(7) 0.017(7)
C24 0.025(4) 0.022(4) 0.025(4) 0.002(3) 0.007(3) 0.001(3)
C024 0.070(9) 0.074(9) 0.27(2) -0.046(11) 0.091(12) -0.029(7)
C25 0.024(4) 0.022(4) 0.025(4) 0.000(3) -0.002(3) -0.002(3)
C025 0.101(10) 0.103(11) 0.104(11) -0.052(9) -0.014(9) 0.024(8)
C26 0.012(3) 0.031(4) 0.023(3) 0.003(3) 0.001(3) -0.001(3)
C026 0.098(10) 0.083(9) 0.116(11) -0.021(8) 0.030(8) -0.043(8)
C27 0.018(3) 0.029(4) 0.023(4) -0.006(3) -0.003(3) -0.005(3)
C027 0.079(8) 0.063(8) 0.111(10) -0.004(7) 0.017(7) -0.024(6)
C28 0.028(4) 0.022(4) 0.021(3) 0.002(3) 0.004(3) 0.006(3)
C028 0.161(14) 0.071(9) 0.080(9) -0.013(7) 0.024(9) 0.039(9)
C29 0.033(4) 0.034(4) 0.021(4) 0.003(3) 0.002(3) -0.002(3)
C029 0.081(9) 0.078(10) 0.160(15) 0.000(9) -0.003(9) -0.021(7)
C30 0.020(3) 0.028(4) 0.020(3) 0.005(3) 0.008(3) 0.000(3)
C030 0.053(7) 0.064(8) 0.23(2) -0.004(10) -0.060(10) -0.004(6)
C31 0.026(4) 0.028(4) 0.030(4) -0.001(3) -0.003(3) -0.003(3)
C32 0.033(4) 0.026(4) 0.026(4) 0.003(3) 0.000(3) -0.002(3)
C33 0.035(4) 0.020(4) 0.022(4) 0.000(3) 0.003(3) 0.000(3)
C34 0.028(4) 0.028(4) 0.026(4) 0.004(3) -0.003(3) 0.001(3)
C35 0.025(4) 0.018(4) 0.028(4) 0.004(3) 0.005(3) -0.003(3)
C36 0.023(3) 0.021(4) 0.025(4) 0.000(3) 0.000(3) -0.001(3)
C37 0.020(3) 0.036(4) 0.032(4) 0.004(3) -0.005(3) 0.000(3)
C38 0.019(3) 0.030(4) 0.025(4) -0.005(3) 0.004(3) 0.002(3)
C39 0.024(4) 0.036(4) 0.014(3) -0.005(3) 0.002(3) -0.001(3)
C40 0.026(4) 0.027(4) 0.029(4) -0.007(3) 0.010(3) 0.003(3)
C41 0.021(3) 0.025(4) 0.022(3) 0.002(3) -0.004(3) 0.001(3)
C42 0.023(3) 0.018(4) 0.029(4) 0.003(3) 0.004(3) -0.002(3)
C43 0.017(3) 0.035(4) 0.028(4) -0.001(3) 0.001(3) 0.002(3)
C44 0.030(4) 0.016(4) 0.030(4) 0.003(3) -0.003(3) 0.002(3)
C45 0.025(4) 0.018(4) 0.024(4) 0.000(3) 0.003(3) 0.004(3)
C46 0.029(4) 0.024(4) 0.027(4) 0.003(3) -0.001(3) -0.007(3)
C47 0.028(4) 0.034(4) 0.025(4) 0.005(3) 0.011(3) 0.002(3)
C48 0.031(4) 0.031(4) 0.024(4) 0.000(3) 0.006(3) 0.002(3)
N49 0.027(3) 0.034(4) 0.027(3) 0.009(3) 0.008(2) 0.004(3)
C49 0.023(3) 0.023(4) 0.027(4) -0.003(3) 0.004(3) -0.006(3)
N50 0.026(3) 0.025(3) 0.025(3) -0.001(2) 0.001(2) 0.001(2)
C50 0.030(4) 0.028(4) 0.031(4) -0.009(3) 0.010(3) -0.005(3)
N51 0.025(3) 0.031(3) 0.022(3) 0.001(2) 0.004(2) 0.005(2)
C51 0.031(4) 0.044(5) 0.025(4) -0.003(3) 0.004(3) 0.000(3)
N52 0.024(3) 0.029(3) 0.029(3) -0.007(3) 0.006(2) 0.001(2)
C52 0.032(4) 0.027(4) 0.020(3) -0.005(3) 0.001(3) 0.004(3)
N53 0.022(3) 0.032(4) 0.027(3) 0.000(3) 0.006(2) -0.003(2)
C53 0.028(4) 0.028(4) 0.028(4) 0.004(3) 0.001(3) 0.005(3)
N54 0.022(3) 0.028(3) 0.024(3) 0.002(2) -0.001(2) -0.003(2)
C54 0.022(3) 0.018(4) 0.034(4) 0.004(3) -0.004(3) -0.004(3)
C55 0.029(4) 0.024(4) 0.026(4) -0.001(3) 0.006(3) -0.008(3)
N55 0.030(3) 0.029(3) 0.023(3) -0.001(2) 0.005(2) 0.002(3)
C56 0.025(4) 0.037(4) 0.026(4) -0.008(3) 0.008(3) -0.005(3)
N56 0.022(3) 0.027(3) 0.023(3) 0.001(2) 0.005(2) 0.001(2)
N57 0.025(3) 0.032(4) 0.026(3) 0.005(3) 0.004(2) 0.003(3)
C57 0.033(4) 0.030(4) 0.027(4) -0.002(3) 0.003(3) 0.011(3)
N58 0.025(3) 0.022(3) 0.022(3) 0.004(2) 0.000(2) -0.004(2)
C58 0.023(3) 0.020(4) 0.024(3) 0.000(3) 0.005(3) 0.001(3)
N59 0.026(3) 0.027(3) 0.015(3) 0.004(2) 0.001(2) 0.002(2)
C59 0.023(4) 0.033(4) 0.031(4) -0.010(3) 0.005(3) -0.003(3)
N60 0.023(3) 0.029(3) 0.023(3) 0.002(2) 0.004(2) 0.001(2)
C60 0.035(4) 0.024(4) 0.020(4) 0.001(3) -0.001(3) 0.002(3)
N61 0.031(3) 0.029(3) 0.020(3) -0.004(2) 0.001(2) 0.001(3)
C61 0.023(4) 0.032(4) 0.023(4) -0.002(3) 0.002(3) -0.004(3)
C62 0.046(5) 0.029(4) 0.021(4) -0.003(3) -0.004(3) 0.009(3)
N62 0.023(3) 0.031(3) 0.026(3) -0.001(2) 0.006(2) 0.001(2)
C63 0.018(3) 0.027(4) 0.029(4) 0.003(3) 0.005(3) -0.001(3)
N63 0.033(3) 0.030(4) 0.024(3) -0.005(3) 0.000(2) 0.006(3)
C64 0.038(4) 0.023(4) 0.019(3) 0.006(3) 0.004(3) 0.003(3)
N64 0.021(3) 0.029(3) 0.026(3) -0.003(2) 0.002(2) 0.007(2)
C65 0.029(4) 0.032(4) 0.025(4) 0.011(3) 0.008(3) 0.003(3)
C66 0.028(4) 0.024(4) 0.024(4) 0.005(3) 0.007(3) 0.006(3)
C67 0.026(4) 0.030(4) 0.026(4) 0.003(3) 0.005(3) 0.003(3)
C68 0.021(3) 0.024(4) 0.023(3) -0.002(3) 0.005(3) 0.001(3)
C69 0.037(4) 0.024(4) 0.026(4) -0.001(3) 0.010(3) 0.005(3)
C70 0.036(4) 0.026(4) 0.023(4) 0.001(3) 0.004(3) 0.005(3)
C71 0.027(4) 0.024(4) 0.024(4) 0.003(3) 0.004(3) 0.004(3)
C72 0.037(4) 0.027(4) 0.035(4) 0.004(3) 0.008(3) 0.009(3)
C73 0.024(4) 0.031(4) 0.025(4) 0.000(3) 0.008(3) -0.002(3)
C74 0.023(4) 0.023(4) 0.029(4) -0.010(3) 0.001(3) -0.009(3)
C75 0.027(4) 0.030(4) 0.018(3) 0.000(3) -0.002(3) 0.002(3)
C76 0.028(4) 0.024(4) 0.036(4) 0.000(3) 0.007(3) 0.002(3)
C77 0.022(4) 0.027(4) 0.034(4) 0.004(3) 0.003(3) 0.002(3)
C78 0.033(4) 0.025(4) 0.021(4) 0.003(3) 0.002(3) 0.002(3)
C79 0.030(4) 0.019(4) 0.036(4) -0.002(3) 0.011(3) 0.000(3)
C80 0.033(4) 0.034(4) 0.023(4) 0.009(3) 0.002(3) 0.004(3)
C81 0.023(4) 0.025(4) 0.024(4) 0.002(3) 0.004(3) -0.006(3)
C82 0.034(4) 0.035(4) 0.024(4) -0.005(3) 0.010(3) -0.002(3)
C83 0.025(4) 0.021(4) 0.025(4) -0.001(3) 0.008(3) 0.004(3)
C84 0.034(4) 0.033(4) 0.016(3) 0.001(3) -0.002(3) 0.004(3)
C85 0.025(4) 0.028(4) 0.017(3) 0.001(3) 0.002(3) -0.002(3)
C86 0.032(4) 0.030(4) 0.025(4) -0.008(3) 0.007(3) -0.008(3)
C87 0.017(3) 0.022(4) 0.037(4) -0.002(3) 0.006(3) -0.005(3)
C88 0.034(4) 0.018(4) 0.028(4) 0.002(3) 0.009(3) 0.007(3)
C89 0.029(4) 0.031(4) 0.019(3) 0.002(3) 0.002(3) 0.003(3)
C90 0.025(4) 0.024(4) 0.030(4) 0.000(3) 0.005(3) 0.000(3)
C91 0.018(3) 0.032(4) 0.025(4) 0.004(3) 0.002(3) -0.005(3)
C92 0.017(3) 0.025(4) 0.027(4) 0.000(3) 0.008(3) 0.003(3)
C93 0.032(4) 0.034(4) 0.023(4) 0.005(3) -0.001(3) -0.006(3)
C94 0.029(4) 0.035(4) 0.016(3) -0.007(3) -0.001(3) 0.007(3)
C95 0.027(4) 0.028(4) 0.020(3) 0.000(3) 0.007(3) -0.002(3)
C96 0.028(4) 0.028(4) 0.025(4) 0.001(3) 0.011(3) 0.003(3)
C035 0.070(8) 0.158(15) 0.090(10) -0.004(10) 0.017(7) -0.001(9)
C036 0.055(7) 0.075(8) 0.091(9) -0.002(7) -0.011(6) -0.012(6)
C038 0.076(9) 0.090(10) 0.149(14) 0.021(9) 0.039(9) 0.012(7)
C041 0.091(10) 0.095(11) 0.130(13) 0.013(10) 0.023(9) 0.036(8)
C042 0.075(9) 0.124(12) 0.089(10) 0.029(9) 0.030(7) 0.021(8)
C052 0.078(10) 0.128(13) 0.157(16) 0.002(11) 0.017(10) -0.008(9)
N08 0.054(5) 0.066(6) 0.128(9) -0.027(6) 0.001(5) -0.013(5)
C031 0.176(18) 0.124(14) 0.153(16) -0.053(12) 0.083(13) -0.017(13)
C032 0.18(2) 0.126(7) 0.115(18) -0.054(3) 0.014(17) 0.017(3)
C033 0.083(9) 0.111(11) 0.111(10) -0.026(8) 0.032(8) -0.025(8)
C034 0.114(11) 0.096(10) 0.057(7) 0.003(6) -0.005(7) 0.023(8)
C037 0.075(8) 0.092(10) 0.110(10) 0.019(8) -0.012(7) 0.017(7)
C039 0.082(9) 0.113(12) 0.109(11) 0.036(9) -0.024(7) -0.026(8)
C040 0.083(9) 0.063(8) 0.120(11) -0.006(7) 0.016(8) 0.010(6)
C043 0.115(11) 0.064(9) 0.097(10) 0.016(7) -0.014(8) 0.004(7)
C044 0.090(9) 0.071(8) 0.075(8) -0.007(6) -0.001(6) -0.004(6)
C045 0.038(5) 0.058(6) 0.037(5) 0.004(4) 0.010(4) -0.008(4)
C046 0.054(6) 0.096(9) 0.087(8) -0.011(7) 0.000(6) 0.012(6)
C047 0.063(7) 0.127(11) 0.082(9) -0.002(8) -0.002(6) 0.029(7)
C048 0.068(7) 0.096(10) 0.094(9) -0.016(8) -0.010(6) -0.002(7)
C049 0.101(9) 0.061(7) 0.081(8) 0.005(6) 0.026(7) 0.013(6)
C050 0.101(10) 0.096(10) 0.049(7) -0.014(6) 0.019(6) -0.022(8)
C051 0.080(8) 0.080(8) 0.062(7) 0.015(6) 0.034(6) 0.032(6)
C053 0.040(5) 0.058(6) 0.038(5) -0.006(4) 0.009(4) -0.007(4)
C054 0.041(5) 0.056(6) 0.063(6) -0.012(5) -0.014(4) 0.013(4)
C055 0.047(5) 0.064(6) 0.042(5) 0.008(4) 0.009(4) -0.005(5)
C056 0.060(6) 0.050(6) 0.043(5) 0.009(4) -0.001(4) 0.002(5)
C057 0.052(5) 0.033(5) 0.046(5) -0.003(4) 0.005(4) -0.005(4)
C058 0.053(6) 0.056(6) 0.050(6) 0.007(4) 0.026(4) 0.008(5)
C059 0.064(6) 0.061(7) 0.054(6) 0.016(5) 0.015(5) 0.018(5)
C060 0.030(4) 0.048(5) 0.038(5) 0.010(4) 0.001(3) -0.004(4)
N05 0.130(13) 0.222(19) 0.163(15) 0.010(13) 0.044(11) 0.057(12)
N06 0.078(6) 0.088(7) 0.048(5) -0.001(4) 0.016(4) -0.009(5)
N07 0.041(4) 0.045(4) 0.031(4) -0.003(3) 0.010(3) -0.001(3)

loop_
_atom_type_symbol
_atom_type_description
_atom_type_scat_dispersion_real
_atom_type_scat_dispersion_imag
_atom_type_scat_source
C C 0.0033 0.0016 'International Tables Vol C Tables 4.2.6.8 and 6.1.1.4'
H H 0.0000 0.0000 'International Tables Vol C Tables 4.2.6.8 and 6.1.1.4'
N N 0.0061 0.0033 'International Tables Vol C Tables 4.2.6.8 and 6.1.1.4'
O O 0.0106 0.0060 'International Tables Vol C Tables 4.2.6.8 and 6.1.1.4'
Cl Cl 0.1484 0.1585 'International Tables Vol C Tables 4.2.6.8 and 6.1.1.4'
Zn Zn 0.2839 1.4301 'International Tables Vol C Tables 4.2.6.8 and 6.1.1.4'

loop_
_geom_angle_atom_site_label_1
_geom_angle_atom_site_label_2
_geom_angle_atom_site_label_3
_geom_angle
_geom_angle_site_symmetry_1
_geom_angle_site_symmetry_3
_geom_angle_publ_flag
Cl3 Zn1 Cl1 112.45(7) . . ?
Cl3 Zn1 Cl2 108.52(7) . . ?
Cl1 Zn1 Cl2 108.78(7) . . ?
Cl3 Zn1 Cl4 111.05(7) . . ?
Cl1 Zn1 Cl4 108.90(7) . . ?
Cl2 Zn1 Cl4 106.98(7) . . ?
Cl5 Zn2 Cl8 110.00(8) . . ?
Cl5 Zn2 Cl7 109.43(7) . . ?
Cl8 Zn2 Cl7 111.78(7) . . ?
Cl5 Zn2 Cl6 111.33(7) . . ?
Cl8 Zn2 Cl6 105.29(7) . . ?
Cl7 Zn2 Cl6 108.97(8) . . ?
Cl9 Zn3 Cl10 102.57(15) . . ?
Cl9 Zn3 Cl12 106.16(15) . . ?
Cl10 Zn3 Cl12 119.78(9) . . ?
Cl9 Zn3 Cl11 103.10(15) . . ?
Cl10 Zn3 Cl11 111.92(8) . . ?
Cl12 Zn3 Cl11 111.31(8) . . ?
Cl13 Zn4 Cl15 104.71(15) . . ?
Cl13 Zn4 Cl14 101.69(14) . . ?
Cl15 Zn4 Cl14 119.81(9) . . ?
Cl13 Zn4 Cl16 102.77(14) . . ?
Cl15 Zn4 Cl16 113.71(7) . . ?
Cl14 Zn4 Cl16 111.54(8) . . ?
Cl18 Zn5 Cl17 108.5(2) . . ?
Cl18 Zn5 Cl20 110.50(18) . . ?
Cl17 Zn5 Cl20 103.56(17) . . ?
Cl18 Zn5 Cl19 106.51(17) . . ?
Cl17 Zn5 Cl19 107.41(16) . . ?
Cl20 Zn5 Cl19 119.90(9) . . ?
Cl24 Zn6 Cl21 107.74(15) . . ?
Cl24 Zn6 Cl23 112.11(13) . . ?
Cl21 Zn6 Cl23 107.48(9) . . ?
Cl24 Zn6 Cl22 116.9(2) . . ?
Cl21 Zn6 Cl22 107.09(13) . . ?
Cl23 Zn6 Cl22 105.07(14) . . ?
Cl26 Cl27 O28W 94.1(9) . . ?
C40 N1 C24 112.7(5) . . ?
C40 N1 C11 123.0(6) . . ?
C24 N1 C11 122.0(5) . . ?
C48 N2 C22 111.7(5) . . ?
C48 N2 C5 123.6(6) . . ?
C22 N2 C5 122.1(5) . . ?
C47 N3 C2 111.7(5) . . ?
C47 N3 C4 121.9(5) . . ?
C2 N3 C4 122.3(5) . . ?
C10 N4 C4 123.2(6) . . ?
C10 N4 C39 112.3(6) . . ?
C4 N4 C39 121.5(6) . . ?
C12 N5 C17 113.5(6) . . ?
C12 N5 C8 122.6(6) . . ?
C17 N5 C8 121.9(6) . . ?
C44 N6 C34 112.5(6) . . ?
C44 N6 C19 120.9(6) . . ?
C34 N6 C19 122.7(6) . . ?
C1 N7 C31 121.1(5) . . ?
C1 N7 C24 112.6(5) . . ?
C31 N7 C24 121.3(5) . . ?
C32 N8 C8 122.3(6) . . ?
C32 N8 C9 111.1(5) . . ?
C8 N8 C9 122.2(5) . . ?
C44 N9 C23 122.8(6) . . ?
C44 N9 C9 111.7(5) . . ?
C23 N9 C9 123.3(6) . . ?
C1 N10 C21 122.3(5) . . ?
C1 N10 C38 112.7(5) . . ?
C21 N10 C38 123.2(5) . . ?
C14 N11 C2 112.3(5) . . ?
C14 N11 C43 122.7(5) . . ?
C2 N11 C43 123.1(5) . . ?
C10 N12 C5 123.4(6) . . ?
C10 N12 C7 112.0(6) . . ?
C5 N12 C7 122.2(6) . . ?
C27 N13 C37 121.6(5) . . ?
C27 N13 C22 112.6(5) . . ?
C37 N13 C22 123.5(5) . . ?
C12 N14 C3 112.5(6) . . ?
C12 N14 C11 122.7(6) . . ?
C3 N14 C11 121.7(6) . . ?
C45 N15 C20 123.5(5) . . ?
C45 N15 C42 111.8(5) . . ?
C20 N15 C42 122.8(5) . . ?
C26 N16 C7 113.4(5) . . ?
C26 N16 C37 121.3(5) . . ?
C7 N16 C37 122.2(6) . . ?
C46 N17 C25 112.4(5) . . ?
C46 N17 C29 121.3(6) . . ?
C25 N17 C29 123.0(5) . . ?
C15 N18 C25 112.7(5) . . ?
C15 N18 C19 121.1(6) . . ?
C25 N18 C19 122.6(5) . . ?
C27 N19 C33 112.4(5) . . ?
C27 N19 C16 122.0(6) . . ?
C33 N19 C16 124.6(6) . . ?
C35 N20 C13 123.1(5) . . ?
C35 N20 C36 112.6(5) . . ?
C13 N20 C36 122.4(5) . . ?
C41 N21 C31 122.4(6) . . ?
C41 N21 C3 112.2(5) . . ?
C31 N21 C3 123.8(6) . . ?
C41 N22 C17 112.2(5) . . ?
C41 N22 C23 121.6(6) . . ?
C17 N22 C23 123.5(5) . . ?
C40 N23 C20 122.1(5) . . ?
C40 N23 C38 111.0(5) . . ?
C20 N23 C38 122.5(5) . . ?
C35 N24 C42 112.9(5) . . ?
C35 N24 C21 121.4(5) . . ?
C42 N24 C21 121.6(5) . . ?
C45 N25 C28 121.2(5) . . ?
C45 N25 C36 112.1(5) . . ?
C28 N25 C36 122.3(5) . . ?
C15 N26 C6 122.9(6) . . ?
C15 N26 C18 112.1(5) . . ?
C6 N26 C18 123.3(6) . . ?
C32 N27 C34 113.2(5) . . ?
C32 N27 C29 122.2(6) . . ?
C34 N27 C29 122.3(6) . . ?
C46 N28 C16 121.7(6) . . ?
C46 N28 C18 111.6(5) . . ?
C16 N28 C18 122.0(5) . . ?
C14 N29 C30 112.3(5) . . ?
C14 N29 C28 122.6(5) . . ?
C30 N29 C28 122.0(5) . . ?
C48 N30 C6 122.9(6) . . ?
C48 N30 C33 111.9(5) . . ?
C6 N30 C33 122.1(5) . . ?
C26 N31 C43 122.1(5) . . ?
C26 N31 C39 112.2(5) . . ?
C43 N31 C39 122.9(5) . . ?
C47 N32 C30 113.1(5) . . ?
C47 N32 C13 123.5(5) . . ?
C30 N32 C13 121.6(5) . . ?
C83 N33 C77 121.9(5) . . ?
C83 N33 C64 112.9(5) . . ?
C77 N33 C64 122.9(6) . . ?
C83 N34 C79 120.9(6) . . ?
C83 N34 C69 112.4(5) . . ?
C79 N34 C69 123.6(6) . . ?
C90 N35 C72 122.9(6) . . ?
C90 N35 C86 113.2(5) . . ?
C72 N35 C86 120.9(6) . . ?
C91 N36 C56 120.9(6) . . ?
C91 N36 C81 110.8(5) . . ?
C56 N36 C81 123.2(6) . . ?
C53 N37 C52 111.9(5) . . ?
C53 N37 C51 121.9(6) . . ?
C52 N37 C51 122.6(6) . . ?
C84 N38 C60 123.1(6) . . ?
C84 N38 C95 111.9(5) . . ?
C60 N38 C95 123.8(6) . . ?
C75 N39 C85 112.7(5) . . ?
C75 N39 C93 120.3(5) . . ?
C85 N39 C93 124.0(6) . . ?
C82 N40 C86 112.1(6) . . ?
C82 N40 C51 121.5(6) . . ?
C86 N40 C51 121.0(6) . . ?
C94 N41 C69 112.4(6) . . ?
C94 N41 C62 124.5(6) . . ?
C69 N41 C62 122.4(6) . . ?
C66 N42 C68 112.7(5) . . ?
C66 N42 C65 122.0(5) . . ?
C68 N42 C65 122.7(5) . . ?
C87 N43 C73 112.1(5) . . ?
C87 N43 C59 120.3(6) . . ?
C73 N43 C59 122.1(6) . . ?
C76 N44 C72 122.6(6) . . ?
C76 N44 C52 112.1(6) . . ?
C72 N44 C52 121.5(6) . . ?
C94 N45 C64 112.4(6) . . ?
C94 N45 C80 122.6(5) . . ?
C64 N45 C80 121.3(6) . . ?
C87 N46 C79 122.7(6) . . ?
C87 N46 C96 113.0(6) . . ?
C79 N46 C96 124.3(6) . . ?
C82 N47 C56 124.4(6) . . ?
C82 N47 C50 111.8(6) . . ?
C56 N47 C50 120.0(6) . . ?
C91 N48 C54 122.7(6) . . ?
C91 N48 C71 112.2(6) . . ?
C54 N48 C71 124.8(5) . . ?
O14 C1 N10 126.7(6) . . ?
O14 C1 N7 126.0(6) . . ?
N10 C1 N7 107.3(6) . . ?
C02 N01 C01 117.5(12) . . ?
C02 N01 C08 116.7(11) . . ?
C01 N01 C08 111.8(11) . . ?
C02 N01 H01O 102.7 . . ?
C01 N01 H01O 102.7 . . ?
C08 N01 H01O 102.7 . . ?
C04 N02 C015 112.4(8) . . ?
C04 N02 C03 112.4(9) . . ?
C015 N02 C03 111.0(9) . . ?
C04 N02 H02U 106.9 . . ?
C015 N02 H02U 106.9 . . ?
C03 N02 H02U 106.9 . . ?
C025 N03 C07 118.9(11) . . ?
C025 N03 H03D 107.6 . . ?
C07 N03 H03D 107.6 . . ?
C025 N03 H03U 107.6 . . ?
C07 N03 H03U 107.6 . . ?
H03D N03 H03U 107.0 . . ?
C026 N04 C012 119.6(9) . . ?
C026 N04 H04D 107.4 . . ?
C012 N04 H04D 107.4 . . ?
C026 N04 H04U 107.4 . . ?
C012 N04 H04U 107.4 . . ?
H04D N04 H04U 107.0 . . ?
N01 C01 H01A 109.5 . . ?
N01 C01 H01B 109.5 . . ?
H01A C01 H01B 109.5 . . ?
N01 C01 H01C 109.5 . . ?
H01A C01 H01C 109.5 . . ?
H01B C01 H01C 109.5 . . ?
O1W' O1W O1W" 40.5(9) . . ?
O1W" O1W' O1W 90.8(15) . . ?
O1W' O1W" O1W 48.7(12) . . ?
N11 C2 N3 114.0(5) . . ?
N11 C2 C30 103.4(5) . . ?
N3 C2 C30 103.6(5) . . ?
N11 C2 H2A 111.7 . . ?
N3 C2 H2A 111.7 . . ?
C30 C2 H2A 111.7 . . ?
N01 C02 H02A 109.5 . . ?
N01 C02 H02B 109.5 . . ?
H02A C02 H02B 109.5 . . ?
N01 C02 H02C 109.5 . . ?
H02A C02 H02C 109.5 . . ?
H02B C02 H02C 109.5 . . ?
N14 C3 N21 114.8(5) . . ?
N14 C3 C17 103.3(5) . . ?
N21 C3 C17 103.4(5) . . ?
N14 C3 H3A 111.6 . . ?
N21 C3 H3A 111.6 . . ?
C17 C3 H3A 111.6 . . ?
N02 C03 H03A 109.5 . . ?
N02 C03 H03B 109.5 . . ?
H03A C03 H03B 109.5 . . ?
N02 C03 H03C 109.5 . . ?
H03A C03 H03C 109.5 . . ?
H03B C03 H03C 109.5 . . ?
N4 C4 N3 114.1(5) . . ?
N4 C4 H4A 108.7 . . ?
N3 C4 H4A 108.7 . . ?
N4 C4 H4B 108.7 . . ?
N3 C4 H4B 108.7 . . ?
H4A C4 H4B 107.6 . . ?
N02 C04 H04A 109.5 . . ?
N02 C04 H04B 109.5 . . ?
H04A C04 H04B 109.5 . . ?
N02 C04 H04C 109.5 . . ?
H04A C04 H04C 109.5 . . ?
H04B C04 H04C 109.5 . . ?
N12 C5 N2 114.5(5) . . ?
N12 C5 H5A 108.6 . . ?
N2 C5 H5A 108.6 . . ?
N12 C5 H5B 108.6 . . ?
N2 C5 H5B 108.6 . . ?
H5A C5 H5B 107.6 . . ?
C06 C05 C08 117.8(15) . . ?
C06 C05 H05A 121.1 . . ?
C08 C05 H05A 121.1 . . ?
N26 C6 N30 113.6(5) . . ?
N26 C6 H6A 108.8 . . ?
N30 C6 H6A 108.8 . . ?
N26 C6 H6B 108.8 . . ?
N30 C6 H6B 108.8 . . ?
H6A C6 H6B 107.7 . . ?
C05 C06 C09 123.8(14) . . ?
C05 C06 H06A 118.1 . . ?
C09 C06 H06A 118.1 . . ?
N16 C7 N12 114.8(5) . . ?
N16 C7 C39 102.7(5) . . ?
N12 C7 C39 102.9(5) . . ?
N16 C7 H7A 111.9 . . ?
N12 C7 H7A 111.9 . . ?
C39 C7 H7A 111.9 . . ?
C09 C07 N03 112.3(12) . . ?
C09 C07 H07A 109.1 . . ?
N03 C07 H07A 109.1 . . ?
C09 C07 H07B 109.1 . . ?
N03 C07 H07B 109.1 . . ?
H07A C07 H07B 107.9 . . ?
N8 C8 N5 113.1(6) . . ?
N8 C8 H8A 109.0 . . ?
N5 C8 H8A 109.0 . . ?
N8 C8 H8B 109.0 . . ?
N5 C8 H8B 109.0 . . ?
H8A C8 H8B 107.8 . . ?
C05 C08 C010 121.8(14) . . ?
C05 C08 N01 120.2(13) . . ?
C010 C08 N01 117.9(13) . . ?
N9 C9 N8 113.9(5) . . ?
N9 C9 C34 104.7(5) . . ?
N8 C9 C34 103.9(5) . . ?
N9 C9 H9A 111.3 . . ?
N8 C9 H9A 111.3 . . ?
C34 C9 H9A 111.3 . . ?
C06 C09 C011 118.4(13) . . ?
C06 C09 C07 123.2(14) . . ?
C011 C09 C07 118.4(12) . . ?
O1 C10 N4 126.3(7) . . ?
O1 C10 N12 124.6(7) . . ?
N4 C10 N12 109.0(6) . . ?
C011 C010 C08 117.3(12) . . ?
C011 C010 H01D 121.4 . . ?
C08 C010 H01D 121.4 . . ?
N14 C11 N1 114.0(5) . . ?
N14 C11 H11A 108.7 . . ?
N1 C11 H11A 108.7 . . ?
N14 C11 H11B 108.7 . . ?
N1 C11 H11B 108.7 . . ?
H11A C11 H11B 107.6 . . ?
C010 C011 C09 120.2(12) . . ?
C010 C011 H01E 119.9 . . ?
C09 C011 H01E 119.9 . . ?
O3 C12 N5 127.5(7) . . ?
O3 C12 N14 125.0(7) . . ?
N5 C12 N14 107.6(6) . . ?
C014 C012 N04 111.0(7) . . ?
C014 C012 H01F 109.4 . . ?
N04 C012 H01F 109.4 . . ?
C014 C012 H01G 109.4 . . ?
N04 C012 H01G 109.4 . . ?
H01F C012 H01G 108.0 . . ?
N20 C13 N32 113.7(5) . . ?
N20 C13 H13A 108.8 . . ?
N32 C13 H13A 108.8 . . ?
N20 C13 H13B 108.8 . . ?
N32 C13 H13B 108.8 . . ?
H13A C13 H13B 107.7 . . ?
C022 C013 C015 120.5(9) . . ?
C022 C013 H01H 119.8 . . ?
C015 C013 H01H 119.8 . . ?
O15 C14 N11 126.3(6) . . ?
O15 C14 N29 124.5(6) . . ?
N11 C14 N29 109.2(6) . . ?
C022 C014 C018 117.4(8) . . ?
C022 C014 C012 122.4(8) . . ?
C018 C014 C012 120.2(8) . . ?
O12 C15 N26 125.2(6) . . ?
O12 C15 N18 126.7(6) . . ?
N26 C15 N18 108.0(6) . . ?
C013 C015 C021 119.2(8) . . ?
C013 C015 N02 118.1(9) . . ?
C021 C015 N02 122.5(8) . . ?
N19 C16 N28 113.5(5) . . ?
N19 C16 H16A 108.9 . . ?
N28 C16 H16A 108.9 . . ?
N19 C16 H16B 108.9 . . ?
N28 C16 H16B 108.9 . . ?
H16A C16 H16B 107.7 . . ?
C029 C016 C025 113.0(14) . . ?
C029 C016 H01I 109.0 . . ?
C025 C016 H01I 109.0 . . ?
C029 C016 H01J 109.0 . . ?
C025 C016 H01J 109.0 . . ?
H01I C016 H01J 107.8 . . ?
N22 C17 N5 114.7(5) . . ?
N22 C17 C3 103.8(5) . . ?
N5 C17 C3 102.9(5) . . ?
N22 C17 H17A 111.6 . . ?
N5 C17 H17A 111.6 . . ?
C3 C17 H17A 111.6 . . ?
C020 C017 C023 122.6(12) . . ?
C020 C017 H01K 106.7 . . ?
C023 C017 H01K 106.7 . . ?
C020 C017 H01P 106.7 . . ?
C023 C017 H01P 106.7 . . ?
H01K C017 H01P 106.6 . . ?
N28 C18 N26 114.4(5) . . ?
N28 C18 C25 103.3(5) . . ?
N26 C18 C25 103.4(5) . . ?
N28 C18 H18A 111.7 . . ?
N26 C18 H18A 111.7 . . ?
C25 C18 H18A 111.7 . . ?
C014 C018 C021 122.3(9) . . ?
C014 C018 H01L 118.8 . . ?
C021 C018 H01L 118.8 . . ?
N18 C19 N6 112.5(5) . . ?
N18 C19 H19A 109.1 . . ?
N6 C19 H19A 109.1 . . ?
N18 C19 H19B 109.1 . . ?
N6 C19 H19B 109.1 . . ?
H19A C19 H19B 107.8 . . ?
C023 C019 C027 113.9(11) . . ?
C023 C019 H01M 108.8 . . ?
C027 C019 H01M 108.8 . . ?
C023 C019 H01N 108.8 . . ?
C027 C019 H01N 108.8 . . ?
H01M C019 H01N 107.7 . . ?
N15 C20 N23 113.6(5) . . ?
N15 C20 H20A 108.9 . . ?
N23 C20 H20A 108.9 . . ?
N15 C20 H20B 108.9 . . ?
N23 C20 H20B 108.9 . . ?
H20A C20 H20B 107.7 . . ?
C017 C020 C030 112.2(11) . . ?
C017 C020 H02D 109.1 . . ?
C030 C020 H02D 109.2 . . ?
C017 C020 H02V 109.2 . . ?
C030 C020 H02V 109.2 . . ?
H02D C020 H02V 107.9 . . ?
N10 C21 N24 113.8(5) . . ?
N10 C21 H21A 108.8 . . ?
N24 C21 H21A 108.8 . . ?
N10 C21 H21B 108.8 . . ?
N24 C21 H21B 108.8 . . ?
H21A C21 H21B 107.7 . . ?
C015 C021 C018 118.6(9) . . ?
C015 C021 H02E 120.7 . . ?
C018 C021 H02E 120.7 . . ?
N13 C22 N2 114.7(6) . . ?
N13 C22 C33 102.3(5) . . ?
N2 C22 C33 104.4(5) . . ?
N13 C22 H22A 111.6 . . ?
N2 C22 H22A 111.6 . . ?
C33 C22 H22A 111.6 . . ?
C013 C022 C014 121.7(8) . . ?
C013 C022 H02F 119.2 . . ?
C014 C022 H02F 119.1 . . ?
N9 C23 N22 114.4(5) . . ?
N9 C23 H23A 108.7 . . ?
N22 C23 H23A 108.7 . . ?
N9 C23 H23B 108.7 . . ?
N22 C23 H23B 108.7 . . ?
H23A C23 H23B 107.6 . . ?
C017 C023 C019 115.0(11) . . ?
C017 C023 H02G 108.5 . . ?
C019 C023 H02G 108.5 . . ?
C017 C023 H02H 108.5 . . ?
C019 C023 H02H 108.5 . . ?
H02G C023 H02H 107.5 . . ?
N1 C24 N7 113.8(5) . . ?
N1 C24 C38 102.9(5) . . ?
N7 C24 C38 103.4(5) . . ?
N1 C24 H24A 112.0 . . ?
N7 C24 H24A 112.0 . . ?
C38 C24 H24A 112.0 . . ?
C028 C024 C026 102.1(12) . . ?
C028 C024 H02I 111.3 . . ?
C026 C024 H02I 111.4 . . ?
C028 C024 H02J 111.4 . . ?
C026 C024 H02J 111.3 . . ?
H02I C024 H02J 109.2 . . ?
N17 C25 N18 114.7(5) . . ?
N17 C25 C18 103.2(5) . . ?
N18 C25 C18 103.2(5) . . ?
N17 C25 H25A 111.7 . . ?
N18 C25 H25A 111.7 . . ?
C18 C25 H25A 111.7 . . ?
N03 C025 C016 109.5(13) . . ?
N03 C025 H02K 109.8 . . ?
C016 C025 H02K 109.8 . . ?
N03 C025 H02L 109.8 . . ?
C016 C025 H02L 109.8 . . ?
H02K C025 H02L 108.2 . . ?
O6 C26 N16 126.1(6) . . ?
O6 C26 N31 125.7(6) . . ?
N16 C26 N31 108.2(5) . . ?
N04 C026 C024 110.1(10) . . ?
N04 C026 H02M 109.6 . . ?
C024 C026 H02M 109.6 . . ?
N04 C026 H02N 109.6 . . ?
C024 C026 H02N 109.7 . . ?
H02M C026 H02N 108.2 . . ?
O7 C27 N13 126.1(6) . . ?
O7 C27 N19 125.7(6) . . ?
N13 C27 N19 108.1(6) . . ?
C028 C027 C019 122.5(11) . . ?
C028 C027 H02O 106.7 . . ?
C019 C027 H02O 106.7 . . ?
C028 C027 H02T 106.7 . . ?
C019 C027 H02T 106.7 . . ?
H02O C027 H02T 106.6 . . ?
N25 C28 N29 113.8(5) . . ?
N25 C28 H28A 108.8 . . ?
N29 C28 H28A 108.8 . . ?
N25 C28 H28B 108.8 . . ?
N29 C28 H28B 108.8 . . ?
H28A C28 H28B 107.7 . . ?
C027 C028 C024 118.6(13) . . ?
C027 C028 H02P 107.7 . . ?
C024 C028 H02P 107.7 . . ?
C027 C028 H02S 107.7 . . ?
C024 C028 H02S 107.7 . . ?
H02P C028 H02S 107.1 . . ?
N27 C29 N17 113.3(6) . . ?
N27 C29 H29A 108.9 . . ?
N17 C29 H29A 108.9 . . ?
N27 C29 H29B 108.9 . . ?
N17 C29 H29B 108.9 . . ?
H29A C29 H29B 107.7 . . ?
C016 C029 C030 107.8(14) . . ?
C016 C029 H02Q 110.2 . . ?
C030 C029 H02Q 110.2 . . ?
C016 C029 H02R 110.1 . . ?
C030 C029 H02R 110.2 . . ?
H02Q C029 H02R 108.5 . . ?
N32 C30 N29 114.7(5) . . ?
N32 C30 C2 102.1(5) . . ?
N29 C30 C2 102.3(5) . . ?
N32 C30 H30A 112.3 . . ?
N29 C30 H30A 112.3 . . ?
C2 C30 H30A 112.3 . . ?
C029 C030 C020 109.6(13) . . ?
C029 C030 H03E 109.8 . . ?
C020 C030 H03E 109.8 . . ?
C029 C030 H03F 109.8 . . ?
C020 C030 H03F 109.7 . . ?
H03E C030 H03F 108.2 . . ?
N21 C31 N7 113.3(5) . . ?
N21 C31 H31A 108.9 . . ?
N7 C31 H31A 108.9 . . ?
N21 C31 H31B 108.9 . . ?
N7 C31 H31B 108.9 . . ?
H31A C31 H31B 107.7 . . ?
O2 C32 N8 125.4(7) . . ?
O2 C32 N27 125.9(6) . . ?
N8 C32 N27 108.7(6) . . ?
N19 C33 N30 115.0(5) . . ?
N19 C33 C22 104.6(5) . . ?
N30 C33 C22 101.8(5) . . ?
N19 C33 H33A 111.6 . . ?
N30 C33 H33A 111.6 . . ?
C22 C33 H33A 111.6 . . ?
N27 C34 N6 114.8(5) . . ?
N27 C34 C9 102.9(5) . . ?
N6 C34 C9 102.6(5) . . ?
N27 C34 H34A 111.9 . . ?
N6 C34 H34A 111.9 . . ?
C9 C34 H34A 111.9 . . ?
O13 C35 N24 126.5(6) . . ?
O13 C35 N20 125.2(6) . . ?
N24 C35 N20 108.3(6) . . ?
N20 C36 N25 114.7(5) . . ?
N20 C36 C42 102.9(5) . . ?
N25 C36 C42 102.9(5) . . ?
N20 C36 H36A 111.9 . . ?
N25 C36 H36A 111.9 . . ?
C42 C36 H36A 111.9 . . ?
N13 C37 N16 113.9(5) . . ?
N13 C37 H37A 108.8 . . ?
N16 C37 H37A 108.8 . . ?
N13 C37 H37B 108.8 . . ?
N16 C37 H37B 108.8 . . ?
H37A C37 H37B 107.7 . . ?
N10 C38 N23 114.6(5) . . ?
N10 C38 C24 103.6(5) . . ?
N23 C38 C24 103.6(5) . . ?
N10 C38 H38A 111.5 . . ?
N23 C38 H38A 111.5 . . ?
C24 C38 H38A 111.5 . . ?
N4 C39 N31 115.0(5) . . ?
N4 C39 C7 103.6(5) . . ?
N31 C39 C7 103.2(5) . . ?
N4 C39 H39A 111.5 . . ?
N31 C39 H39A 111.5 . . ?
C7 C39 H39A 111.5 . . ?
O10 C40 N1 126.7(7) . . ?
O10 C40 N23 124.4(6) . . ?
N1 C40 N23 109.0(6) . . ?
O4 C41 N22 125.9(6) . . ?
O4 C41 N21 125.7(6) . . ?
N22 C41 N21 108.4(6) . . ?
N24 C42 N15 115.1(5) . . ?
N24 C42 C36 102.7(5) . . ?
N15 C42 C36 103.3(5) . . ?
N24 C42 H42A 111.7 . . ?
N15 C42 H42A 111.7 . . ?
C36 C42 H42A 111.7 . . ?
N31 C43 N11 114.1(5) . . ?
N31 C43 H43A 108.7 . . ?
N11 C43 H43A 108.7 . . ?
N31 C43 H43B 108.7 . . ?
N11 C43 H43B 108.7 . . ?
H43A C43 H43B 107.6 . . ?
O11 C44 N9 126.2(6) . . ?
O11 C44 N6 125.9(6) . . ?
N9 C44 N6 107.8(6) . . ?
O8 C45 N25 126.0(6) . . ?
O8 C45 N15 124.8(6) . . ?
N25 C45 N15 109.1(6) . . ?
O16 C46 N28 125.3(6) . . ?
O16 C46 N17 125.9(6) . . ?
N28 C46 N17 108.8(6) . . ?
O5 C47 N3 125.9(6) . . ?
O5 C47 N32 125.0(7) . . ?
N3 C47 N32 109.1(6) . . ?
O9 C48 N30 125.7(6) . . ?
O9 C48 N2 124.5(6) . . ?
N30 C48 N2 109.8(6) . . ?
C53 N49 C67 113.0(5) . . ?
C53 N49 C80 121.8(6) . . ?
C67 N49 C80 124.4(5) . . ?
N53 C49 N51 114.6(5) . . ?
N53 C49 C55 103.8(5) . . ?
N51 C49 C55 103.0(5) . . ?
N53 C49 H49A 111.6 . . ?
N51 C49 H49A 111.6 . . ?
C55 C49 H49A 111.6 . . ?
C78 N50 C71 113.2(5) . . ?
C78 N50 C60 122.1(5) . . ?
C71 N50 C60 121.2(5) . . ?
N61 C50 N47 114.3(6) . . ?
N61 C50 C86 104.5(5) . . ?
N47 C50 C86 102.7(5) . . ?
N61 C50 H50A 111.6 . . ?
N47 C50 H50A 111.6 . . ?
C86 C50 H50A 111.6 . . ?
C74 N51 C61 122.0(5) . . ?
C74 N51 C49 112.6(5) . . ?
C61 N51 C49 123.4(5) . . ?
N40 C51 N37 112.1(6) . . ?
N40 C51 H51A 109.2 . . ?
N37 C51 H51A 109.2 . . ?
N40 C51 H51B 109.2 . . ?
N37 C51 H51B 109.2 . . ?
H51A C51 H51B 107.9 . . ?
C89 N52 C57 123.2(6) . . ?
C89 N52 C73 112.9(5) . . ?
C57 N52 C73 123.7(6) . . ?
N37 C52 N44 113.9(5) . . ?
N37 C52 C67 103.6(5) . . ?
N44 C52 C67 102.7(5) . . ?
N37 C52 H52A 112.0 . . ?
N44 C52 H52A 112.0 . . ?
C67 C52 H52A 112.0 . . ?
C88 N53 C49 112.6(5) . . ?
C88 N53 C65 119.7(6) . . ?
C49 N53 C65 123.5(6) . . ?
O19 C53 N49 126.1(6) . . ?
O19 C53 N37 125.7(6) . . ?
N49 C53 N37 108.2(6) . . ?
C84 N54 C58 112.8(5) . . ?
C84 N54 C93 121.9(6) . . ?
C58 N54 C93 122.6(5) . . ?
N48 C54 N58 113.4(5) . . ?
N48 C54 H54A 108.9 . . ?
N58 C54 H54A 108.9 . . ?
N48 C54 H54B 108.9 . . ?
N58 C54 H54B 108.9 . . ?
H54A C54 H54B 107.7 . . ?
N62 C55 N64 114.6(5) . . ?
N62 C55 C49 104.1(5) . . ?
N64 C55 C49 103.6(5) . . ?
N62 C55 H55A 111.4 . . ?
N64 C55 H55A 111.4 . . ?
C49 C55 H55A 111.4 . . ?
C78 N55 C70 124.4(6) . . ?
C78 N55 C81 110.9(5) . . ?
C70 N55 C81 124.3(6) . . ?
N36 C56 N47 112.3(5) . . ?
N36 C56 H56A 109.2 . . ?
N47 C56 H56A 109.2 . . ?
N36 C56 H56B 109.2 . . ?
N47 C56 H56B 109.2 . . ?
H56A C56 H56B 107.9 . . ?
C75 N56 C68 112.6(5) . . ?
C75 N56 C61 121.3(5) . . ?
C68 N56 C61 121.4(5) . . ?
C76 N57 C77 120.5(6) . . ?
C76 N57 C67 111.9(6) . . ?
C77 N57 C67 121.5(6) . . ?
N52 C57 N64 113.4(6) . . ?
N52 C57 H57A 108.9 . . ?
N64 C57 H57A 108.9 . . ?
N52 C57 H57B 108.9 . . ?
N64 C57 H57B 108.9 . . ?
H57A C57 H57B 107.7 . . ?
C92 N58 C95 112.1(5) . . ?
C92 N58 C54 121.9(5) . . ?
C95 N58 C54 123.4(5) . . ?
N59 C58 N54 114.4(5) . . ?
N59 C58 C95 103.7(5) . . ?
N54 C58 C95 103.2(5) . . ?
N59 C58 H58A 111.6 . . ?
N54 C58 H58A 111.6 . . ?
C95 C58 H58A 111.6 . . ?
C92 N59 C58 112.9(5) . . ?
C92 N59 C63 121.1(5) . . ?
C58 N59 C63 122.5(5) . . ?
N62 C59 N43 113.2(5) . . ?
N62 C59 H59A 108.9 . . ?
N43 C59 H59A 108.9 . . ?
N62 C59 H59B 108.9 . . ?
N43 C59 H59B 108.9 . . ?
H59A C59 H59B 107.7 . . ?
C66 N60 C63 121.8(5) . . ?
C66 N60 C85 112.7(5) . . ?
C63 N60 C85 122.4(5) . . ?
N38 C60 N50 112.9(5) . . ?
N38 C60 H60A 109.0 . . ?
N50 C60 H60A 109.0 . . ?
N38 C60 H60B 109.0 . . ?
N50 C60 H60B 109.0 . . ?
H60A C60 H60B 107.8 . . ?
C90 N61 C70 121.9(5) . . ?
C90 N61 C50 110.3(5) . . ?
C70 N61 C50 122.1(6) . . ?
N51 C61 N56 113.8(5) . . ?
N51 C61 H61A 108.8 . . ?
N56 C61 H61A 108.8 . . ?
N51 C61 H61B 108.8 . . ?
N56 C61 H61B 108.8 . . ?
H61A C61 H61B 107.7 . . ?
N41 C62 N63 113.9(5) . . ?
N41 C62 H62A 108.8 . . ?
N63 C62 H62A 108.8 . . ?
N41 C62 H62B 108.8 . . ?
N63 C62 H62B 108.8 . . ?
H62A C62 H62B 107.7 . . ?
C74 N62 C55 112.3(5) . . ?
C74 N62 C59 122.0(6) . . ?
C55 N62 C59 123.1(6) . . ?
N60 C63 N59 113.2(5) . . ?
N60 C63 H63A 108.9 . . ?
N59 C63 H63A 108.9 . . ?
N60 C63 H63B 108.9 . . ?
N59 C63 H63B 108.9 . . ?
H63A C63 H63B 107.7 . . ?
C89 N63 C96 112.1(6) . . ?
C89 N63 C62 120.5(6) . . ?
C96 N63 C62 122.5(6) . . ?
N45 C64 N33 114.5(5) . . ?
N45 C64 C69 103.4(5) . . ?
N33 C64 C69 102.7(5) . . ?
N45 C64 H64A 111.9 . . ?
N33 C64 H64A 111.9 . . ?
C69 C64 H64A 111.9 . . ?
C88 N64 C57 121.3(5) . . ?
C88 N64 C55 111.5(5) . . ?
C57 N64 C55 122.2(5) . . ?
N53 C65 N42 112.0(5) . . ?
N53 C65 H65A 109.2 . . ?
N42 C65 H65A 109.2 . . ?
N53 C65 H65B 109.2 . . ?
N42 C65 H65B 109.2 . . ?
H65A C65 H65B 107.9 . . ?
O24 C66 N60 127.1(6) . . ?
O24 C66 N42 124.9(6) . . ?
N60 C66 N42 107.9(5) . . ?
N57 C67 N49 115.2(6) . . ?
N57 C67 C52 103.6(5) . . ?
N49 C67 C52 102.9(5) . . ?
N57 C67 H67A 111.5 . . ?
N49 C67 H67A 111.5 . . ?
C52 C67 H67A 111.5 . . ?
N42 C68 N56 115.3(5) . . ?
N42 C68 C85 103.5(5) . . ?
N56 C68 C85 103.5(5) . . ?
N42 C68 H68A 111.3 . . ?
N56 C68 H68A 111.3 . . ?
C85 C68 H68A 111.3 . . ?
N41 C69 N34 114.4(5) . . ?
N41 C69 C64 102.9(6) . . ?
N34 C69 C64 103.9(5) . . ?
N41 C69 H69A 111.7 . . ?
N34 C69 H69A 111.7 . . ?
C64 C69 H69A 111.7 . . ?
N55 C70 N61 113.0(5) . . ?
N55 C70 H70A 109.0 . . ?
N61 C70 H70A 109.0 . . ?
N55 C70 H70B 109.0 . . ?
N61 C70 H70B 109.0 . . ?
H70A C70 H70B 107.8 . . ?
N48 C71 N50 114.4(5) . . ?
N48 C71 C81 103.0(5) . . ?
N50 C71 C81 102.2(5) . . ?
N48 C71 H71A 112.2 . . ?
N50 C71 H71A 112.2 . . ?
C81 C71 H71A 112.2 . . ?
N44 C72 N35 113.3(6) . . ?
N44 C72 H72A 108.9 . . ?
N35 C72 H72A 108.9 . . ?
N44 C72 H72B 108.9 . . ?
N35 C72 H72B 108.9 . . ?
H72A C72 H72B 107.7 . . ?
N43 C73 N52 115.0(5) . . ?
N43 C73 C96 103.2(5) . . ?
N52 C73 C96 101.4(5) . . ?
N43 C73 H73A 112.1 . . ?
N52 C73 H73A 112.1 . . ?
C96 C73 H73A 112.1 . . ?
O25 C74 N51 126.3(6) . . ?
O25 C74 N62 125.9(6) . . ?
N51 C74 N62 107.7(6) . . ?
O27 C75 N56 126.8(6) . . ?
O27 C75 N39 125.5(6) . . ?
N56 C75 N39 107.7(5) . . ?
O23 C76 N57 125.8(6) . . ?
O23 C76 N44 125.0(6) . . ?
N57 C76 N44 109.2(6) . . ?
N57 C77 N33 112.8(5) . . ?
N57 C77 H77A 109.0 . . ?
N33 C77 H77A 109.0 . . ?
N57 C77 H77B 109.0 . . ?
N33 C77 H77B 109.0 . . ?
H77A C77 H77B 107.8 . . ?
O28 C78 N50 126.9(6) . . ?
O28 C78 N55 124.2(6) . . ?
N50 C78 N55 108.9(6) . . ?
N46 C79 N34 114.0(5) . . ?
N46 C79 H79A 108.7 . . ?
N34 C79 H79A 108.7 . . ?
N46 C79 H79B 108.8 . . ?
N34 C79 H79B 108.8 . . ?
H79A C79 H79B 107.6 . . ?
N49 C80 N45 113.2(5) . . ?
N49 C80 H80A 108.9 . . ?
N45 C80 H80A 108.9 . . ?
N49 C80 H80B 108.9 . . ?
N45 C80 H80B 108.9 . . ?
H80A C80 H80B 107.8 . . ?
N36 C81 N55 114.4(5) . . ?
N36 C81 C71 104.2(5) . . ?
N55 C81 C71 104.1(5) . . ?
N36 C81 H81A 111.2 . . ?
N55 C81 H81A 111.2 . . ?
C71 C81 H81A 111.2 . . ?
O17 C82 N47 125.3(6) . . ?
O17 C82 N40 125.9(6) . . ?
N47 C82 N40 108.9(6) . . ?
O29 C83 N34 126.2(6) . . ?
O29 C83 N33 125.8(6) . . ?
N34 C83 N33 108.0(6) . . ?
O31 C84 N54 127.3(7) . . ?
O31 C84 N38 124.9(7) . . ?
N54 C84 N38 107.8(6) . . ?
N39 C85 N60 114.5(5) . . ?
N39 C85 C68 102.9(5) . . ?
N60 C85 C68 103.0(5) . . ?
N39 C85 H85A 111.9 . . ?
N60 C85 H85A 111.9 . . ?
C68 C85 H85A 111.9 . . ?
N40 C86 N35 116.1(6) . . ?
N40 C86 C50 103.5(6) . . ?
N35 C86 C50 101.8(5) . . ?
N40 C86 H86A 111.6 . . ?
N35 C86 H86A 111.6 . . ?
C50 C86 H86A 111.6 . . ?
O20 C87 N46 126.0(6) . . ?
O20 C87 N43 125.8(6) . . ?
N46 C87 N43 108.2(6) . . ?
O22 C88 N53 127.3(6) . . ?
O22 C88 N64 124.6(6) . . ?
N53 C88 N64 108.0(6) . . ?
O32 C89 N52 125.3(6) . . ?
O32 C89 N63 125.4(6) . . ?
N52 C89 N63 109.2(6) . . ?
O30 C90 N35 125.7(6) . . ?
O30 C90 N61 124.7(6) . . ?
N35 C90 N61 109.6(6) . . ?
O21 C91 N48 125.4(7) . . ?
O21 C91 N36 125.1(6) . . ?
N48 C91 N36 109.4(6) . . ?
O26 C92 N59 126.9(6) . . ?
O26 C92 N58 125.4(6) . . ?
N59 C92 N58 107.7(5) . . ?
N39 C93 N54 113.8(5) . . ?
N39 C93 H93A 108.8 . . ?
N54 C93 H93A 108.8 . . ?
N39 C93 H93B 108.8 . . ?
N54 C93 H93B 108.8 . . ?
H93A C93 H93B 107.7 . . ?
O18 C94 N45 125.8(7) . . ?
O18 C94 N41 125.3(7) . . ?
N45 C94 N41 108.9(6) . . ?
N38 C95 N58 114.0(5) . . ?
N38 C95 C58 104.4(5) . . ?
N58 C95 C58 103.2(5) . . ?
N38 C95 H95A 111.6 . . ?
N58 C95 H95A 111.6 . . ?
C58 C95 H95A 111.6 . . ?
N46 C96 N63 115.3(6) . . ?
N46 C96 C73 102.4(5) . . ?
N63 C96 C73 103.6(5) . . ?
N46 C96 H96A 111.6 . . ?
N63 C96 H96A 111.6 . . ?
C73 C96 H96A 111.6 . . ?
C036 C035 C052 120.0 . . ?
C036 C035 H03G 120.0 . . ?
C052 C035 H03G 120.0 . . ?
C035 C036 C038 120.0 . . ?
C035 C036 C047 116.8(8) . . ?
C038 C036 C047 123.1(8) . . ?
C041 C038 C036 120.0 . . ?
C041 C038 H03H 120.0 . . ?
C036 C038 H03H 120.0 . . ?
C042 C041 C038 120.0 . . ?
C042 C041 H04E 120.0 . . ?
C038 C041 H04E 120.0 . . ?
C041 C042 C052 120.0 . . ?
C041 C042 N05 122.1(11) . . ?
C052 C042 N05 117.8(11) . . ?
C042 C052 C035 120.0 . . ?
C042 C052 H05B 120.0 . . ?
C035 C052 H05B 120.0 . . ?
C047 N08 C049 109.4(9) . . ?
C047 N08 H08A 109.8 . . ?
C049 N08 H08A 109.8 . . ?
C047 N08 H08B 109.8 . . ?
C049 N08 H08B 109.8 . . ?
H08A N08 H08B 108.2 . . ?
N05 C031 H03J 109.5 . . ?
N05 C031 H03K 109.5 . . ?
H03J C031 H03K 109.5 . . ?
N05 C031 H03L 109.5 . . ?
H03J C031 H03L 109.5 . . ?
H03K C031 H03L 109.5 . . ?
N05 C032 H03M 109.5 . . ?
N05 C032 H03N 109.4 . . ?
H03M C032 H03N 109.5 . . ?
N05 C032 H03O 109.5 . . ?
H03M C032 H03O 109.5 . . ?
H03N C032 H03O 109.5 . . ?
N06 C033 H03P 109.5 . . ?
N06 C033 H03Q 109.5 . . ?
H03P C033 H03Q 109.5 . . ?
N06 C033 H03R 109.5 . . ?
H03P C033 H03R 109.5 . . ?
H03Q C033 H03R 109.5 . . ?
N06 C034 H03S 109.5 . . ?
N06 C034 H03T 109.5 . . ?
H03S C034 H03T 109.5 . . ?
N06 C034 H03V 109.5 . . ?
H03S C034 H03V 109.5 . . ?
H03T C034 H03V 109.5 . . ?
C050 C037 C043 112.4(12) . . ?
C050 C037 H03W 109.1 . . ?
C043 C037 H03W 109.1 . . ?
C050 C037 H03X 109.1 . . ?
C043 C037 H03X 109.1 . . ?
H03W C037 H03X 107.9 . . ?
C050 C039 C048 120.7(12) . . ?
C050 C039 H03I 107.2 . . ?
C048 C039 H03I 107.2 . . ?
C050 C039 H03Y 107.1 . . ?
C048 C039 H03Y 107.1 . . ?
H03I C039 H03Y 106.8 . . ?
C043 C040 C046 118.1(11) . . ?
C043 C040 H04F 107.8 . . ?
C046 C040 H04F 107.8 . . ?
C043 C040 H04S 107.8 . . ?
C046 C040 H04S 107.8 . . ?
H04F C040 H04S 107.1 . . ?
C040 C043 C037 119.1(10) . . ?
C040 C043 H04G 107.5 . . ?
C037 C043 H04G 107.5 . . ?
C040 C043 H04T 107.5 . . ?
C037 C043 H04T 107.5 . . ?
H04G C043 H04T 107.0 . . ?
C054 C044 C048 115.9(10) . . ?
C054 C044 H04H 108.3 . . ?
C048 C044 H04H 108.3 . . ?
C054 C044 H04I 108.3 . . ?
C048 C044 H04I 108.3 . . ?
H04H C044 H04I 107.4 . . ?
C060 C045 C055 120.9(8) . . ?
C060 C045 H04J 119.6 . . ?
C055 C045 H04J 119.6 . . ?
C049 C046 C040 110.9(10) . . ?
C049 C046 H04K 109.5 . . ?
C040 C046 H04K 109.5 . . ?
C049 C046 H04L 109.5 . . ?
C040 C046 H04L 109.5 . . ?
H04K C046 H04L 108.0 . . ?
N08 C047 C036 111.2(9) . . ?
N08 C047 H04M 109.4 . . ?
C036 C047 H04M 109.4 . . ?
N08 C047 H04N 109.4 . . ?
C036 C047 H04N 109.4 . . ?
H04M C047 H04N 108.0 . . ?
C044 C048 C039 114.6(10) . . ?
C044 C048 H04O 108.6 . . ?
C039 C048 H04O 108.7 . . ?
C044 C048 H04P 108.6 . . ?
C039 C048 H04P 108.6 . . ?
H04O C048 H04P 107.6 . . ?
N08 C049 C046 112.9(9) . . ?
N08 C049 H04Q 109.0 . . ?
C046 C049 H04Q 109.0 . . ?
N08 C049 H04R 109.0 . . ?
C046 C049 H04R 109.0 . . ?
H04Q C049 H04R 107.8 . . ?
C037 C050 C039 114.3(12) . . ?
C037 C050 H05C 108.7 . . ?
C039 C050 H05C 108.7 . . ?
C037 C050 H05P 108.7 . . ?
C039 C050 H05P 108.7 . . ?
H05C C050 H05P 107.6 . . ?
C058 C051 C059 120.5(10) . . ?
C058 C051 H05D 119.8 . . ?
C059 C051 H05D 119.8 . . ?
N07 C053 C060 112.0(6) . . ?
N07 C053 H05E 109.2 . . ?
C060 C053 H05E 109.2 . . ?
N07 C053 H05F 109.2 . . ?
C060 C053 H05F 109.2 . . ?
H05E C053 H05F 107.9 . . ?
C044 C054 C056 110.8(8) . . ?
C044 C054 H05G 109.5 . . ?
C056 C054 H05G 109.5 . . ?
C044 C054 H05H 109.5 . . ?
C056 C054 H05H 109.5 . . ?
H05G C054 H05H 108.1 . . ?
C058 C055 C045 118.9(8) . . ?
C058 C055 H05I 120.6 . . ?
C045 C055 H05I 120.6 . . ?
C057 C056 C054 112.9(7) . . ?
C057 C056 H05J 109.0 . . ?
C054 C056 H05J 109.0 . . ?
C057 C056 H05K 109.0 . . ?
C054 C056 H05K 109.0 . . ?
H05J C056 H05K 107.8 . . ?
N07 C057 C056 110.8(7) . . ?
N07 C057 H05L 109.5 . . ?
C056 C057 H05L 109.5 . . ?
N07 C057 H05M 109.5 . . ?
C056 C057 H05M 109.5 . . ?
H05L C057 H05M 108.1 . . ?
C051 C058 C055 121.6(9) . . ?
C051 C058 N06 119.5(9) . . ?
C055 C058 N06 118.9(8) . . ?
C060 C059 C051 119.5(9) . . ?
C060 C059 H05N 120.3 . . ?
C051 C059 H05N 120.3 . . ?
C059 C060 C045 118.5(8) . . ?
C059 C060 C053 122.0(7) . . ?
C045 C060 C053 119.4(8) . . ?
C031 N05 C042 112.0(14) . . ?
C031 N05 C032 104(2) . . ?
C042 N05 C032 113.9(14) . . ?
C031 N05 H05O 108.9 . . ?
C042 N05 H05O 108.9 . . ?
C032 N05 H05O 108.9 . . ?
C034 N06 C058 113.8(9) . . ?
C034 N06 C033 111.9(10) . . ?
C058 N06 C033 110.5(8) . . ?
C034 N06 H06B 106.7 . . ?
C058 N06 H06B 106.7 . . ?
C033 N06 H06B 106.7 . . ?
C057 N07 C053 116.3(6) . . ?
C057 N07 H07C 108.2 . . ?
C053 N07 H07C 108.2 . . ?
C057 N07 H07D 108.2 . . ?
C053 N07 H07D 108.2 . . ?
H07C N07 H07D 107.4 . . ?

loop_
_geom_bond_atom_site_label_1
_geom_bond_atom_site_label_2
_geom_bond_distance
_geom_bond_site_symmetry_2
_geom_bond_publ_flag
Zn1 Cl3 2.2682(19) . ?
Zn1 Cl1 2.2792(18) . ?
Zn1 Cl2 2.2794(18) . ?
Zn1 Cl4 2.2914(18) . ?
Zn2 Cl5 2.2637(19) . ?
Zn2 Cl8 2.2743(19) . ?
Zn2 Cl7 2.2857(19) . ?
Zn2 Cl6 2.2864(19) . ?
Zn3 Cl9 2.066(5) . ?
Zn3 Cl10 2.245(2) . ?
Zn3 Cl12 2.245(2) . ?
Zn3 Cl11 2.2586(19) . ?
Zn4 Cl13 2.063(5) . ?
Zn4 Cl15 2.222(2) . ?
Zn4 Cl14 2.257(2) . ?
Zn4 Cl16 2.2639(19) . ?
Zn5 Cl18 1.982(5) . ?
Zn5 Cl17 2.043(5) . ?
Zn5 Cl20 2.216(2) . ?
Zn5 Cl19 2.227(2) . ?
Zn6 Cl24 2.253(4) . ?
Zn6 Cl21 2.277(2) . ?
Zn6 Cl23 2.286(2) . ?
Zn6 Cl22 2.313(5) . ?
Cl26 Cl27 1.755(16) . ?
Cl27 O28W 2.10(3) . ?
N1 C40 1.343(9) . ?
N1 C24 1.452(8) . ?
N1 C11 1.461(8) . ?
N2 C48 1.359(8) . ?
N2 C22 1.451(8) . ?
N2 C5 1.466(8) . ?
N3 C47 1.352(9) . ?
N3 C2 1.456(8) . ?
N3 C4 1.465(8) . ?
N4 C10 1.362(9) . ?
N4 C4 1.432(9) . ?
N4 C39 1.442(8) . ?
N5 C12 1.360(9) . ?
N5 C17 1.444(8) . ?
N5 C8 1.460(9) . ?
N6 C44 1.384(8) . ?
N6 C34 1.446(9) . ?
N6 C19 1.476(9) . ?
N7 C1 1.384(8) . ?
N7 C31 1.447(8) . ?
N7 C24 1.456(8) . ?
N8 C32 1.360(8) . ?
N8 C8 1.447(9) . ?
N8 C9 1.470(8) . ?
N9 C44 1.365(9) . ?
N9 C23 1.430(8) . ?
N9 C9 1.445(9) . ?
N10 C1 1.375(8) . ?
N10 C21 1.424(8) . ?
N10 C38 1.459(8) . ?
N11 C14 1.354(8) . ?
N11 C2 1.449(8) . ?
N11 C43 1.456(8) . ?
N12 C10 1.380(9) . ?
N12 C5 1.438(9) . ?
N12 C7 1.448(8) . ?
N13 C27 1.368(8) . ?
N13 C37 1.442(8) . ?
N13 C22 1.449(8) . ?
N14 C12 1.378(9) . ?
N14 C3 1.447(8) . ?
N14 C11 1.451(9) . ?
N15 C45 1.370(8) . ?
N15 C20 1.445(8) . ?
N15 C42 1.462(8) . ?
N16 C26 1.366(8) . ?
N16 C7 1.443(8) . ?
N16 C37 1.449(9) . ?
N17 C46 1.371(8) . ?
N17 C25 1.444(8) . ?
N17 C29 1.443(8) . ?
N18 C15 1.379(9) . ?
N18 C25 1.449(8) . ?
N18 C19 1.453(8) . ?
N19 C27 1.372(8) . ?
N19 C33 1.418(8) . ?
N19 C16 1.438(8) . ?
N20 C35 1.366(8) . ?
N20 C13 1.442(8) . ?
N20 C36 1.448(8) . ?
N21 C41 1.379(8) . ?
N21 C31 1.436(8) . ?
N21 C3 1.447(8) . ?
N22 C41 1.372(8) . ?
N22 C17 1.444(8) . ?
N22 C23 1.448(8) . ?
N23 C40 1.369(8) . ?
N23 C20 1.446(8) . ?
N23 C38 1.459(8) . ?
N24 C35 1.362(8) . ?
N24 C42 1.445(8) . ?
N24 C21 1.464(8) . ?
N25 C45 1.369(8) . ?
N25 C28 1.441(8) . ?
N25 C36 1.458(8) . ?
N26 C15 1.374(8) . ?
N26 C6 1.433(8) . ?
N26 C18 1.463(8) . ?
N27 C32 1.362(9) . ?
N27 C34 1.440(8) . ?
N27 C29 1.443(8) . ?
N28 C46 1.364(8) . ?
N28 C16 1.444(8) . ?
N28 C18 1.461(8) . ?
N29 C14 1.359(8) . ?
N29 C30 1.460(8) . ?
N29 C28 1.465(8) . ?
N30 C48 1.352(9) . ?
N30 C6 1.466(8) . ?
N30 C33 1.488(8) . ?
N31 C26 1.375(8) . ?
N31 C43 1.442(8) . ?
N31 C39 1.455(8) . ?
N32 C47 1.360(9) . ?
N32 C30 1.447(8) . ?
N32 C13 1.455(8) . ?
N33 C83 1.384(8) . ?
N33 C77 1.446(8) . ?
N33 C64 1.450(8) . ?
N34 C83 1.371(8) . ?
N34 C79 1.446(8) . ?
N34 C69 1.453(9) . ?
N35 C90 1.351(8) . ?
N35 C72 1.445(9) . ?
N35 C86 1.449(9) . ?
N36 C91 1.373(9) . ?
N36 C56 1.445(8) . ?
N36 C81 1.460(8) . ?
N37 C53 1.379(9) . ?
N37 C52 1.447(8) . ?
N37 C51 1.466(9) . ?
N38 C84 1.388(9) . ?
N38 C60 1.432(8) . ?
N38 C95 1.447(8) . ?
N39 C75 1.382(9) . ?
N39 C85 1.447(8) . ?
N39 C93 1.449(8) . ?
N40 C82 1.368(9) . ?
N40 C86 1.446(9) . ?
N40 C51 1.452(8) . ?
N41 C94 1.371(9) . ?
N41 C69 1.440(9) . ?
N41 C62 1.442(9) . ?
N42 C66 1.393(8) . ?
N42 C68 1.432(8) . ?
N42 C65 1.450(8) . ?
N43 C87 1.384(9) . ?
N43 C73 1.439(9) . ?
N43 C59 1.471(8) . ?
N44 C76 1.363(9) . ?
N44 C72 1.440(9) . ?
N44 C52 1.454(8) . ?
N45 C94 1.357(9) . ?
N45 C64 1.442(9) . ?
N45 C80 1.460(9) . ?
N46 C87 1.370(9) . ?
N46 C79 1.437(9) . ?
N46 C96 1.444(8) . ?
N47 C82 1.367(9) . ?
N47 C56 1.459(8) . ?
N47 C50 1.462(9) . ?
N48 C91 1.368(8) . ?
N48 C54 1.439(9) . ?
N48 C71 1.453(8) . ?
C1 O14 1.210(8) . ?
O1 C10 1.236(9) . ?
O2 C32 1.236(8) . ?
O3 C12 1.225(9) . ?
O4 C41 1.229(8) . ?
O5 C47 1.243(8) . ?
O6 C26 1.232(8) . ?
O7 C27 1.216(8) . ?
O8 C45 1.229(8) . ?
O9 C48 1.245(8) . ?
O10 C40 1.240(8) . ?
O11 C44 1.217(8) . ?
O12 C15 1.213(8) . ?
O13 C35 1.226(8) . ?
O15 C14 1.250(8) . ?
O16 C46 1.230(8) . ?
O17 C82 1.236(8) . ?
O18 C94 1.236(8) . ?
O19 C53 1.220(8) . ?
O20 C87 1.215(8) . ?
O21 C91 1.218(8) . ?
O22 C88 1.217(8) . ?
O23 C76 1.235(8) . ?
O24 C66 1.228(8) . ?
O25 C74 1.217(8) . ?
O26 C92 1.212(7) . ?
O27 C75 1.218(8) . ?
O28 C78 1.219(8) . ?
O29 C83 1.224(8) . ?
O30 C90 1.234(8) . ?
O31 C84 1.217(8) . ?
O32 C89 1.228(8) . ?
N01 C02 1.482(16) . ?
N01 C01 1.482(15) . ?
N01 C08 1.486(17) . ?
N01 H01O 0.9300 . ?
N02 C04 1.479(14) . ?
N02 C015 1.483(11) . ?
N02 C03 1.554(15) . ?
N02 H02U 0.9300 . ?
N03 C025 1.449(17) . ?
N03 C07 1.577(17) . ?
N03 H03D 0.9200 . ?
N03 H03U 0.9200 . ?
N04 C026 1.491(15) . ?
N04 C012 1.526(13) . ?
N04 H04D 0.9200 . ?
N04 H04U 0.9200 . ?
C01 H01A 0.9800 . ?
C01 H01B 0.9800 . ?
C01 H01C 0.9800 . ?
O1W O1W' 1.286(16) . ?
O1W O1W" 1.71(2) . ?
O1W' O1W" 1.11(2) . ?
C2 C30 1.562(9) . ?
C2 H2A 1.0000 . ?
C02 H02A 0.9800 . ?
C02 H02B 0.9800 . ?
C02 H02C 0.9800 . ?
C3 C17 1.553(10) . ?
C3 H3A 1.0000 . ?
C03 H03A 0.9800 . ?
C03 H03B 0.9800 . ?
C03 H03C 0.9800 . ?
C4 H4A 0.9900 . ?
C4 H4B 0.9900 . ?
C04 H04A 0.9800 . ?
C04 H04B 0.9800 . ?
C04 H04C 0.9800 . ?
C5 H5A 0.9900 . ?
C5 H5B 0.9900 . ?
C05 C06 1.31(2) . ?
C05 C08 1.406(18) . ?
C05 H05A 0.9500 . ?
C6 H6A 0.9900 . ?
C6 H6B 0.9900 . ?
C06 C09 1.394(19) . ?
C06 H06A 0.9500 . ?
C7 C39 1.571(10) . ?
C7 H7A 1.0000 . ?
C07 C09 1.492(17) . ?
C07 H07A 0.9900 . ?
C07 H07B 0.9900 . ?
C8 H8A 0.9900 . ?
C8 H8B 0.9900 . ?
C08 C010 1.455(17) . ?
C9 C34 1.537(9) . ?
C9 H9A 1.0000 . ?
C09 C011 1.445(16) . ?
C010 C011 1.352(15) . ?
C010 H01D 0.9500 . ?
C11 H11A 0.9900 . ?
C11 H11B 0.9900 . ?
C011 H01E 0.9500 . ?
C012 C014 1.513(12) . ?
C012 H01F 0.9900 . ?
C012 H01G 0.9900 . ?
C13 H13A 0.9900 . ?
C13 H13B 0.9900 . ?
C013 C022 1.365(12) . ?
C013 C015 1.372(13) . ?
C013 H01H 0.9500 . ?
C014 C022 1.364(12) . ?
C014 C018 1.368(12) . ?
C015 C021 1.382(13) . ?
C16 H16A 0.9900 . ?
C16 H16B 0.9900 . ?
C016 C029 1.475(19) . ?
C016 C025 1.505(18) . ?
C016 H01I 0.9900 . ?
C016 H01J 0.9900 . ?
C17 H17A 1.0000 . ?
C017 C020 1.39(2) . ?
C017 C023 1.465(17) . ?
C017 H01K 0.9900 . ?
C017 H01P 0.9900 . ?
C18 C25 1.556(9) . ?
C18 H18A 1.0000 . ?
C018 C021 1.383(12) . ?
C018 H01L 0.9500 . ?
C19 H19A 0.9900 . ?
C19 H19B 0.9900 . ?
C019 C023 1.517(15) . ?
C019 C027 1.534(15) . ?
C019 H01M 0.9900 . ?
C019 H01N 0.9900 . ?
C20 H20A 0.9900 . ?
C20 H20B 0.9900 . ?
C020 C030 1.62(2) . ?
C020 H02D 0.9900 . ?
C020 H02V 0.9900 . ?
C21 H21A 0.9900 . ?
C21 H21B 0.9900 . ?
C021 H02E 0.9500 . ?
C22 C33 1.552(9) . ?
C22 H22A 1.0000 . ?
C022 H02F 0.9500 . ?
C23 H23A 0.9900 . ?
C23 H23B 0.9900 . ?
C023 H02G 0.9900 . ?
C023 H02H 0.9900 . ?
C24 C38 1.539(9) . ?
C24 H24A 1.0000 . ?
C024 C028 1.512(16) . ?
C024 C026 1.56(2) . ?
C024 H02I 0.9900 . ?
C024 H02J 0.9900 . ?
C25 H25A 1.0000 . ?
C025 H02K 0.9900 . ?
C025 H02L 0.9900 . ?
C026 H02M 0.9900 . ?
C026 H02N 0.9900 . ?
C027 C028 1.464(16) . ?
C027 H02O 0.9900 . ?
C027 H02T 0.9900 . ?
C28 H28A 0.9900 . ?
C28 H28B 0.9900 . ?
C028 H02P 0.9900 . ?
C028 H02S 0.9900 . ?
C29 H29A 0.9900 . ?
C29 H29B 0.9900 . ?
C029 C030 1.476(17) . ?
C029 H02Q 0.9900 . ?
C029 H02R 0.9900 . ?
C30 H30A 1.0000 . ?
C030 H03E 0.9900 . ?
C030 H03F 0.9900 . ?
C31 H31A 0.9900 . ?
C31 H31B 0.9900 . ?
C33 H33A 1.0000 . ?
C34 H34A 1.0000 . ?
C36 C42 1.568(9) . ?
C36 H36A 1.0000 . ?
C37 H37A 0.9900 . ?
C37 H37B 0.9900 . ?
C38 H38A 1.0000 . ?
C39 H39A 1.0000 . ?
C42 H42A 1.0000 . ?
C43 H43A 0.9900 . ?
C43 H43B 0.9900 . ?
N49 C53 1.365(9) . ?
N49 C67 1.446(8) . ?
N49 C80 1.456(8) . ?
C49 N53 1.445(8) . ?
C49 N51 1.451(8) . ?
C49 C55 1.549(9) . ?
C49 H49A 1.0000 . ?
N50 C78 1.346(9) . ?
N50 C71 1.457(8) . ?
N50 C60 1.467(8) . ?
C50 N61 1.455(8) . ?
C50 C86 1.566(9) . ?
C50 H50A 1.0000 . ?
N51 C74 1.377(8) . ?
N51 C61 1.444(8) . ?
C51 H51A 0.9900 . ?
C51 H51B 0.9900 . ?
N52 C89 1.356(9) . ?
N52 C57 1.433(8) . ?
N52 C73 1.469(8) . ?
C52 C67 1.558(9) . ?
C52 H52A 1.0000 . ?
N53 C88 1.376(8) . ?
N53 C65 1.448(8) . ?
N54 C84 1.376(9) . ?
N54 C58 1.451(8) . ?
N54 C93 1.462(8) . ?
C54 N58 1.459(8) . ?
C54 H54A 0.9900 . ?
C54 H54B 0.9900 . ?
C55 N62 1.441(8) . ?
C55 N64 1.464(8) . ?
C55 H55A 1.0000 . ?
N55 C78 1.379(9) . ?
N55 C70 1.431(8) . ?
N55 C81 1.461(8) . ?
C56 H56A 0.9900 . ?
C56 H56B 0.9900 . ?
N56 C75 1.367(8) . ?
N56 C68 1.450(8) . ?
N56 C61 1.460(8) . ?
N57 C76 1.361(9) . ?
N57 C77 1.437(8) . ?
N57 C67 1.445(8) . ?
C57 N64 1.441(8) . ?
C57 H57A 0.9900 . ?
C57 H57B 0.9900 . ?
N58 C92 1.385(8) . ?
N58 C95 1.454(8) . ?
C58 N59 1.445(8) . ?
C58 C95 1.543(9) . ?
C58 H58A 1.0000 . ?
N59 C92 1.360(8) . ?
N59 C63 1.453(8) . ?
C59 N62 1.452(8) . ?
C59 H59A 0.9900 . ?
C59 H59B 0.9900 . ?
N60 C66 1.355(8) . ?
N60 C63 1.448(8) . ?
N60 C85 1.461(8) . ?
C60 H60A 0.9900 . ?
C60 H60B 0.9900 . ?
N61 C90 1.376(8) . ?
N61 C70 1.447(8) . ?
C61 H61A 0.9900 . ?
C61 H61B 0.9900 . ?
C62 N63 1.469(8) . ?
C62 H62A 0.9900 . ?
C62 H62B 0.9900 . ?
N62 C74 1.378(8) . ?
C63 H63A 0.9900 . ?
C63 H63B 0.9900 . ?
N63 C89 1.366(9) . ?
N63 C96 1.446(9) . ?
C64 C69 1.562(10) . ?
C64 H64A 1.0000 . ?
N64 C88 1.389(8) . ?
C65 H65A 0.9900 . ?
C65 H65B 0.9900 . ?
C67 H67A 1.0000 . ?
C68 C85 1.558(9) . ?
C68 H68A 1.0000 . ?
C69 H69A 1.0000 . ?
C70 H70A 0.9900 . ?
C70 H70B 0.9900 . ?
C71 C81 1.548(9) . ?
C71 H71A 1.0000 . ?
C72 H72A 0.9900 . ?
C72 H72B 0.9900 . ?
C73 C96 1.579(9) . ?
C73 H73A 1.0000 . ?
C77 H77A 0.9900 . ?
C77 H77B 0.9900 . ?
C79 H79A 0.9900 . ?
C79 H79B 0.9900 . ?
C80 H80A 0.9900 . ?
C80 H80B 0.9900 . ?
C81 H81A 1.0000 . ?
C85 H85A 1.0000 . ?
C86 H86A 1.0000 . ?
C93 H93A 0.9900 . ?
C93 H93B 0.9900 . ?
C95 H95A 1.0000 . ?
C96 H96A 1.0000 . ?
C035 C036 1.3900 . ?
C035 C052 1.3900 . ?
C035 H03G 0.9500 . ?
C036 C038 1.3900 . ?
C036 C047 1.517(13) . ?
C038 C041 1.3900 . ?
C038 H03H 0.9500 . ?
C041 C042 1.3900 . ?
C041 H04E 0.9500 . ?
C042 C052 1.3900 . ?
C042 N05 1.484(16) . ?
C052 H05B 0.9500 . ?
N08 C047 1.470(13) . ?
N08 C049 1.516(13) . ?
N08 H08A 0.9200 . ?
N08 H08B 0.9200 . ?
C031 N05 1.46(2) . ?
C031 H03J 0.9800 . ?
C031 H03K 0.9800 . ?
C031 H03L 0.9800 . ?
C032 N05 1.52(3) . ?
C032 H03M 0.9800 . ?
C032 H03N 0.9800 . ?
C032 H03O 0.9800 . ?
C033 N06 1.505(14) . ?
C033 H03P 0.9800 . ?
C033 H03Q 0.9800 . ?
C033 H03R 0.9800 . ?
C034 N06 1.481(14) . ?
C034 H03S 0.9800 . ?
C034 H03T 0.9800 . ?
C034 H03V 0.9800 . ?
C037 C050 1.432(16) . ?
C037 C043 1.540(17) . ?
C037 H03W 0.9900 . ?
C037 H03X 0.9900 . ?
C039 C050 1.432(16) . ?
C039 C048 1.559(16) . ?
C039 H03I 0.9900 . ?
C039 H03Y 0.9900 . ?
C040 C043 1.462(16) . ?
C040 C046 1.568(16) . ?
C040 H04F 0.9900 . ?
C040 H04S 0.9900 . ?
C043 H04G 0.9900 . ?
C043 H04T 0.9900 . ?
C044 C054 1.463(14) . ?
C044 C048 1.533(14) . ?
C044 H04H 0.9900 . ?
C044 H04I 0.9900 . ?
C045 C060 1.386(11) . ?
C045 C055 1.386(11) . ?
C045 H04J 0.9500 . ?
C046 C049 1.532(14) . ?
C046 H04K 0.9900 . ?
C046 H04L 0.9900 . ?
C047 H04M 0.9900 . ?
C047 H04N 0.9900 . ?
C048 H04O 0.9900 . ?
C048 H04P 0.9900 . ?
C049 H04Q 0.9900 . ?
C049 H04R 0.9900 . ?
C050 H05C 0.9900 . ?
C050 H05P 0.9900 . ?
C051 C058 1.323(13) . ?
C051 C059 1.409(13) . ?
C051 H05D 0.9500 . ?
C053 N07 1.496(9) . ?
C053 C060 1.516(11) . ?
C053 H05E 0.9900 . ?
C053 H05F 0.9900 . ?
C054 C056 1.562(12) . ?
C054 H05G 0.9900 . ?
C054 H05H 0.9900 . ?
C055 C058 1.371(12) . ?
C055 H05I 0.9500 . ?
C056 C057 1.521(12) . ?
C056 H05J 0.9900 . ?
C056 H05K 0.9900 . ?
C057 N07 1.484(10) . ?
C057 H05L 0.9900 . ?
C057 H05M 0.9900 . ?
C058 N06 1.501(12) . ?
C059 C060 1.380(12) . ?
C059 H05N 0.9500 . ?
N05 H05O 0.9300 . ?
N06 H06B 0.9300 . ?
N07 H07C 0.9200 . ?
N07 H07D 0.9200 . ?
